data_4347044
loop_
_publ_author_name
'Meng, Wei'
'Xu, Feng'
'Xu, Weijian'

_publ_section_title
;
 Enantiomerically Pure Chiral {Cu(II)32}-Based 2D-Layered Frameworks: From
 the Asymmetric Octacopper(II) Subcomponents to 3D Hierarchical
 Supramolecular Structures.
;
_journal_issue 6
_journal_name_full 'Inorganic chemistry'
_journal_page_first 2673
_journal_page_last 2675
_journal_paper_doi 10.1021/acs.inorgchem.5b02654
_journal_volume 55
_journal_year 2016
_chemical_absolute_configuration L
_chemical_formula_sum 'C25 H64 Cu8 N3 Na5 O58'
_chemical_formula_weight 1958.06
_space_group_IT_number 92
_space_group_name_Hall 'P 4abw 2nw'
_space_group_name_H-M_alt 'P 41 21 2'
_symmetry_cell_setting tetragonal
_symmetry_space_group_name_H-M 'P 41 21 2'
_atom_sites_solution_hydrogens geom
_atom_sites_solution_primary direct
_atom_sites_solution_secondary difmap
_audit_creation_method SHELXL-97
_cell_angle_alpha 90.00
_cell_angle_beta 90.00
_cell_angle_gamma 90.00
_cell_formula_units_Z 8
_cell_length_a 16.3201(16)
_cell_length_b 16.3201(16)
_cell_length_c 47.250(4)
_cell_measurement_reflns_used 8645
_cell_measurement_temperature 293(2)
_cell_measurement_theta_max 20.463
_cell_measurement_theta_min 2.372
_cell_volume 12585(2)
_computing_cell_refinement 'Bruker XSCANS'
_computing_data_collection 'Bruker XSCANS'
_computing_data_reduction 'Bruker SHELXTL'
_computing_molecular_graphics 'Bruker SHELXTL'
_computing_publication_material 'Bruker SHELXTL'
_computing_structure_refinement 'SHELXL-97 (Sheldrick, 1997)'
_computing_structure_solution 'SHELXS-97 (Sheldrick, 1990)'
_diffrn_ambient_temperature 293(2)
_diffrn_measured_fraction_theta_full 0.996
_diffrn_measured_fraction_theta_max 0.996
_diffrn_measurement_device_type 'CCD area detector'
_diffrn_measurement_method 'phi and omega scans'
_diffrn_radiation_monochromator graphite
_diffrn_radiation_source 'fine-focus sealed tube'
_diffrn_radiation_type MoK\a
_diffrn_radiation_wavelength 0.71073
_diffrn_reflns_av_R_equivalents 0.1127
_diffrn_reflns_av_sigmaI/netI 0.0830
_diffrn_reflns_limit_h_max 19
_diffrn_reflns_limit_h_min -19
_diffrn_reflns_limit_k_max 19
_diffrn_reflns_limit_k_min -16
_diffrn_reflns_limit_l_max 55
_diffrn_reflns_limit_l_min -55
_diffrn_reflns_number 67415
_diffrn_reflns_theta_full 25.07
_diffrn_reflns_theta_max 25.07
_diffrn_reflns_theta_min 1.32
_exptl_absorpt_coefficient_mu 2.816
_exptl_absorpt_correction_T_max 0.5763
_exptl_absorpt_correction_T_min 0.5395
_exptl_absorpt_correction_type multi-scan
_exptl_absorpt_process_details sadabs
_exptl_crystal_colour blue
_exptl_crystal_density_diffrn 2.067
_exptl_crystal_density_meas ?
_exptl_crystal_density_method 'not measured'
_exptl_crystal_description block
_exptl_crystal_F_000 7888
_exptl_crystal_size_max 0.25
_exptl_crystal_size_mid 0.24
_exptl_crystal_size_min 0.22
_refine_diff_density_max 1.784
_refine_diff_density_min -0.993
_refine_diff_density_rms 0.228
_refine_ls_abs_structure_details 'Flack H D (1983), Acta Cryst. A39, 876-881'
_refine_ls_abs_structure_Flack 0.063(14)
_refine_ls_extinction_method none
_refine_ls_goodness_of_fit_ref 1.120
_refine_ls_hydrogen_treatment mixed
_refine_ls_matrix_type full
_refine_ls_number_parameters 901
_refine_ls_number_reflns 11128
_refine_ls_number_restraints 55
_refine_ls_restrained_S_all 1.118
_refine_ls_R_factor_all 0.1127
_refine_ls_R_factor_gt 0.0882
_refine_ls_shift/su_max 0.001
_refine_ls_shift/su_mean 0.000
_refine_ls_structure_factor_coef Fsqd
_refine_ls_weighting_details 'calc w=1/[\s^2^(Fo^2^)+(0.0498P)^2^+278.9733P] where P=(Fo^2^+2Fc^2^)/3'
_refine_ls_weighting_scheme calc
_refine_ls_wR_factor_gt 0.1971
_refine_ls_wR_factor_ref 0.2071
_reflns_number_gt 8739
_reflns_number_total 11128
_reflns_threshold_expression >2sigma(I)
_cod_data_source_file ic5b02654_si_003.cif
_cod_data_source_block l
_cod_depositor_comments
;
The following automatic conversions were performed:

data item '_symmetry_cell_setting' value 'Tetragonal' was changed to
'tetragonal' in accordance with the
/home/saulius/struct/COD-crude-data/automatic-downloads/DataCite-retrospective/ACS/depositions/lib/dictionaries/cif_core.dic
dictionary named 'cif_core.dic' version 2.4.2 last updated on
2011-04-26.

data item '_exptl_crystal_density_meas' value 'not measured' was
changed to '?' -- the value is perceived as not measured.

Automatic conversion script
Id: cif_fix_values 6909 2019-04-08 15:41:33Z antanas 
;
_cod_original_sg_symbol_H-M P4(1)2(1)2
_cod_database_code 4347044

loop_
_symmetry_equiv_pos_as_xyz
'x, y, z'
'-y+1/2, x+1/2, z+1/4'
'-x, -y, z+1/2'
'y+1/2, -x+1/2, z+3/4'
'x+1/2, -y+1/2, -z+3/4'
'y, x, -z'
'-x+1/2, y+1/2, -z+1/4'
'-y, -x, -z+1/2'

loop_
_atom_site_label
_atom_site_type_symbol
_atom_site_fract_x
_atom_site_fract_y
_atom_site_fract_z
_atom_site_U_iso_or_equiv
_atom_site_adp_type
_atom_site_occupancy
_atom_site_symmetry_multiplicity
_atom_site_calc_flag
_atom_site_refinement_flags
_atom_site_disorder_group
Cu1 Cu 0.52769(5) 0.51062(5) 0.191946(17) 0.0282(2) Uani 1 1 d . .
Cu2 Cu 0.47956(5) 0.97445(5) 0.186558(17) 0.0287(2) Uani 1 1 d U .
Cu3 Cu 0.59994(6) 0.40606(5) 0.132016(17) 0.0296(2) Uani 1 1 d . .
Cu4 Cu 0.60575(5) 0.75288(5) 0.100500(17) 0.02350(15) Uani 1 1 d U .
Cu5 Cu 0.39540(5) 1.05887(5) 0.125613(17) 0.0235(2) Uani 1 1 d . .
Cu6 Cu 0.50687(5) 0.59678(5) 0.134472(16) 0.02113(17) Uani 1 1 d U .
Cu7 Cu 0.39940(5) 0.70558(5) 0.100708(17) 0.02134(16) Uani 1 1 d U .
Cu8 Cu 0.49510(5) 0.87072(4) 0.131816(16) 0.01922(16) Uani 1 1 d U .
Na1 Na 0.3509(3) 1.3302(2) 0.06097(9) 0.0729(14) Uani 1 1 d . .
Na2 Na 0.5361(3) 1.1312(2) 0.07530(8) 0.0657(13) Uani 1 1 d . .
Na3 Na 0.4639(3) 0.9154(3) 0.25520(9) 0.0849(16) Uani 1 1 d . .
Na4 Na 0.7392(5) 0.3963(5) 0.01380(16) 0.0566(12) Uani 0.4445(1) 1 d P 1
Na5 Na 0.7428(8) 0.4827(7) 0.0098(2) 0.0566(12) Uani 0.3134(1) 1 d P 2
Na6 Na 0.5904(5) 0.4959(4) 0.00570(13) 0.0566(12) Uani 0.5373(1) 1 d P 3
Na7 Na 0.7276(6) 0.6345(5) 0.00915(17) 0.0566(12) Uani 0.4332(1) 1 d P 4
Na8 Na 0.7651(9) 0.5364(8) 0.0197(3) 0.0566(12) Uani 0.2716(1) 1 d P 5
O1 O 0.4046(3) 0.9918(3) 0.21704(10) 0.0368(14) Uani 1 1 d . .
O2 O 0.2918(3) 1.0603(3) 0.22898(11) 0.0447(16) Uani 1 1 d . .
O3 O 0.4097(3) 1.0456(3) 0.16536(9) 0.0245(8) Uani 1 1 d U .
O4 O 0.4023(4) 1.2021(3) 0.19709(12) 0.0466(17) Uani 1 1 d . .
H4 H 0.4438 1.2012 0.1873 0.056 Uiso 1 1 calc R .
O5 O 0.3095(4) 1.2792(3) 0.15308(14) 0.063(2) Uani 1 1 d . .
O6 O 0.3548(3) 1.1700(3) 0.13039(10) 0.0309(14) Uani 1 1 d . .
O7 O 0.6049(3) 0.4907(3) 0.22242(10) 0.0345(14) Uani 1 1 d . .
O8 O 0.7094(3) 0.4122(3) 0.23286(11) 0.0429(16) Uani 1 1 d . .
O9 O 0.5876(3) 0.4336(3) 0.17141(10) 0.0300(14) Uani 1 1 d . .
O10 O 0.5557(3) 0.2900(4) 0.21123(11) 0.0432(17) Uani 1 1 d . .
H10 H 0.5721 0.2902 0.2276 0.052 Uiso 1 1 calc R .
O11 O 0.6227(3) 0.2921(3) 0.14118(10) 0.0296(13) Uani 1 1 d . .
O12 O 0.5502(4) 0.2012(3) 0.16608(11) 0.0460(17) Uani 1 1 d . .
O13 O 0.3851(3) 1.0671(3) 0.08457(10) 0.0298(14) Uani 1 1 d . .
O14 O 0.3460(3) 0.9938(3) 0.04793(10) 0.0321(14) Uani 1 1 d . .
O15 O 0.4160(3) 0.9459(2) 0.11707(9) 0.0209(7) Uani 1 1 d U .
O16 O 0.4618(3) 0.8052(2) 0.10054(9) 0.0220(3) Uani 1 1 d U .
O17 O 0.4027(3) 0.8284(3) 0.02918(10) 0.0326(14) Uani 1 1 d . .
O18 O 0.3784(3) 0.7344(3) 0.06186(9) 0.0273(13) Uani 1 1 d . .
O19 O 0.6270(3) 0.7181(3) 0.06249(10) 0.0351(6) Uani 1 1 d U .
O20 O 0.6012(4) 0.6188(3) 0.03175(11) 0.0469(17) Uani 1 1 d . .
O21 O 0.5394(3) 0.6548(2) 0.10106(9) 0.0217(2) Uani 1 1 d U .
O22 O 0.5828(3) 0.5144(3) 0.12067(10) 0.0317(14) Uani 1 1 d . .
O23 O 0.6073(4) 0.3836(3) 0.09210(10) 0.0393(15) Uani 1 1 d . .
O24 O 0.6193(5) 0.4441(4) 0.05094(13) 0.064(2) Uani 1 1 d . .
O25 O 0.7419(3) 0.9405(3) 0.12113(11) 0.0395(8) Uani 1 1 d U .
O26 O 0.6634(3) 0.8569(3) 0.09577(10) 0.0311(14) Uani 1 1 d . .
O27 O 0.5882(3) 0.7960(2) 0.13937(9) 0.0197(2) Uani 1 1 d U .
O28 O 0.5531(3) 0.9493(3) 0.15534(9) 0.0221(6) Uani 1 1 d U .
O29 O 0.6644(3) 0.8374(3) 0.20792(11) 0.0432(16) Uani 1 1 d . .
O30 O 0.5455(3) 0.8998(3) 0.20832(10) 0.0357(15) Uani 1 1 d . .
O31 O 0.4627(3) 0.5886(3) 0.21233(10) 0.0328(14) Uani 1 1 d . .
O32 O 0.3502(4) 0.6620(3) 0.20991(12) 0.0528(19) Uani 1 1 d . .
O33 O 0.4515(3) 0.5263(3) 0.16200(9) 0.0231(7) Uani 1 1 d U .
O34 O 0.4156(3) 0.6756(3) 0.14053(9) 0.0224(8) Uani 1 1 d U .
O35 O 0.2682(3) 0.5212(3) 0.12765(10) 0.0336(14) Uani 1 1 d . .
O36 O 0.3346(3) 0.6075(3) 0.09968(10) 0.0301(11) Uani 1 1 d U .
O37 O 0.5920(3) 0.6493(3) 0.16748(11) 0.0349(15) Uani 1 1 d . .
H37B H 0.5983 0.6998 0.1638 0.042 Uiso 1 1 d R .
H37C H 0.5695 0.6459 0.1836 0.042 Uiso 1 1 d R .
O38 O 0.4071(3) 0.8279(3) 0.16781(10) 0.0363(15) Uani 1 1 d . .
H38B H 0.3979 0.7773 0.1650 0.044 Uiso 1 1 d R .
H38C H 0.3618 0.8527 0.1654 0.044 Uiso 1 1 d R .
O39 O 0.4010(5) 0.8036(4) 0.23738(18) 0.095(3) Uani 1 1 d . .
H39C H 0.3842 0.7549 0.2347 0.114 Uiso 1 1 d R .
H39D H 0.4077 0.8256 0.2212 0.114 Uiso 1 1 d R .
O40 O 0.5464(5) 1.0286(5) 0.26385(15) 0.077(3) Uani 1 1 d . .
H40B H 0.5226 1.0575 0.2763 0.093 Uiso 1 1 d R .
H40C H 0.5913 1.0123 0.2709 0.093 Uiso 1 1 d R .
O41 O 0.2524(4) 1.3569(4) 0.10167(14) 0.059(2) Uani 1 1 d . .
H41B H 0.2678 1.3297 0.1160 0.070 Uiso 1 1 d R .
H41C H 0.2550 1.4074 0.1059 0.070 Uiso 1 1 d R .
O42 O 0.4677(6) 1.3299(6) 0.0293(2) 0.117(4) Uani 1 1 d . .
H42B H 0.4859 1.2811 0.0288 0.141 Uiso 1 1 d R .
H42C H 0.5055 1.3610 0.0355 0.141 Uiso 1 1 d R .
O43 O 0.2707(6) 1.3665(5) 0.02050(19) 0.105(4) Uani 1 1 d . .
H43B H 0.2210 1.3535 0.0233 0.126 Uiso 1 1 d R .
H43C H 0.2876 1.3401 0.0061 0.126 Uiso 0.50 1 d PR .
H43A H 0.2739 1.4176 0.0172 0.126 Uiso 0.50 1 d PR .
O44 O 0.4027(6) 1.4562(5) 0.07278(19) 0.103(3) Uani 1 1 d . .
H44A H 0.3606 1.4969 0.0708 0.124 Uiso 1 1 d R .
H44B H 0.4212 1.4552 0.0921 0.124 Uiso 1 1 d R .
O45 O 0.4536(4) 1.2531(4) 0.08969(13) 0.057(2) Uani 1 1 d . .
H45A H 0.4242 1.2357 0.1065 0.068 Uiso 1 1 d R .
H45B H 0.4930 1.2936 0.0960 0.068 Uiso 1 1 d R .
O46 O 0.6465(5) 1.2246(5) 0.0749(2) 0.114(4) Uani 1 1 d . .
H46A H 0.6692 1.2254 0.0562 0.137 Uiso 1 1 d R .
H46B H 0.6264 1.2782 0.0796 0.137 Uiso 1 1 d R .
O47 O 0.4786(4) 1.1507(4) 0.03021(13) 0.065(2) Uani 1 1 d . .
H47C H 0.4651 1.1169 0.0174 0.078 Uiso 1 1 d R .
H47D H 0.5259 1.1640 0.0243 0.078 Uiso 1 1 d R .
O48 O 0.6083(5) 1.0085(5) 0.06217(16) 0.081(3) Uani 1 1 d . .
H48C H 0.6144 0.9617 0.0697 0.097 Uiso 1 1 d R .
H48D H 0.6472 1.0389 0.0678 0.097 Uiso 1 1 d R .
O49 O 0.5431(3) 1.0913(3) 0.12301(11) 0.0371(15) Uani 1 1 d . .
H49A H 0.5075 1.1256 0.1340 0.044 Uiso 1 1 d R .
H49B H 0.5263 1.0352 0.1249 0.044 Uiso 1 1 d R .
O50 O 0.3117(4) 1.1947(4) 0.05172(15) 0.071(2) Uani 1 1 d . .
H50C H 0.3321 1.1561 0.0615 0.085 Uiso 1 1 d R .
H50D H 0.2618 1.1835 0.0485 0.085 Uiso 1 1 d R .
O51 O 0.7361(3) 0.6866(3) 0.11539(12) 0.0477(18) Uani 1 1 d . .
H51C H 0.7792 0.7156 0.1143 0.057 Uiso 1 1 d R .
H51D H 0.7412 0.6538 0.1292 0.057 Uiso 1 1 d R .
O52 O 0.7035(6) 0.0861(7) 0.00860(19) 0.129(4) Uani 1 1 d . .
H52C H 0.6887 0.0828 -0.0085 0.154 Uiso 1 1 d R .
H52D H 0.7265 0.0405 0.0119 0.154 Uiso 1 1 d R .
O53 O 0.0614(4) 0.8852(4) 0.11793(14) 0.060(2) Uani 1 1 d . .
H53C H 0.0969 0.8544 0.1103 0.072 Uiso 1 1 d R .
H53D H 0.0242 0.8954 0.1059 0.072 Uiso 1 1 d R .
O54 O 0.7372(6) 0.2268(6) 0.0095(2) 0.126(4) Uani 1 1 d . .
H54B H 0.7605 0.1825 0.0177 0.151 Uiso 1 1 d R .
H54C H 0.6894 0.2081 0.0066 0.151 Uiso 1 1 d R .
O55 O 0.7572(4) 0.0808(4) 0.08915(18) 0.086(3) Uani 1 1 d . .
H55C H 0.7579 0.0371 0.0988 0.103 Uiso 1 1 d R .
H55D H 0.8044 0.0942 0.0825 0.103 Uiso 1 1 d R .
O56 O 0.8248(6) 0.6623(5) -0.02137(18) 0.104(3) Uani 1 1 d . .
H56C H 0.8526 0.7060 -0.0229 0.125 Uiso 1 1 d R .
H56D H 0.7956 0.6569 -0.0361 0.125 Uiso 1 1 d R .
O57 O 0.9217(5) 0.5828(5) 0.04257(17) 0.088(3) Uani 1 1 d . .
H57A H 0.9017 0.5275 0.0424 0.105 Uiso 1 1 d R .
H57B H 0.9571 0.5912 0.0266 0.105 Uiso 1 1 d R .
O58 O 0.6169(5) 0.3687(5) -0.02091(16) 0.091(3) Uani 1 1 d . .
H58A H 0.5862 0.3281 -0.0170 0.109 Uiso 1 1 d R .
H58B H 0.6265 0.3738 -0.0385 0.109 Uiso 1 1 d R .
N1 N 0.0818(4) 0.8849(4) 0.02624(15) 0.046(2) Uani 1 1 d . .
H1C H 0.0646 0.8503 0.0386 0.056 Uiso 1 1 calc R .
H1D H 0.0487 0.9038 0.0137 0.056 Uiso 1 1 calc R .
N2 N 0.2076(4) 0.8801(4) 0.04531(15) 0.049(2) Uani 1 1 d . .
H2C H 0.1900 0.8455 0.0576 0.058 Uiso 1 1 calc R .
H2D H 0.2581 0.8954 0.0456 0.058 Uiso 1 1 calc R .
N3 N 0.1891(4) 0.9624(4) 0.00796(16) 0.062(2) Uani 1 1 d . .
H3C H 0.2397 0.9766 0.0089 0.074 Uiso 1 1 calc R .
H3D H 0.1579 0.9827 -0.0049 0.074 Uiso 1 1 calc R .
C1 C 0.3468(5) 1.0405(4) 0.21197(16) 0.034(2) Uani 1 1 d . .
C2 C 0.3424(4) 1.0732(4) 0.18117(14) 0.0229(18) Uani 1 1 d . .
H2A H 0.2924 1.0517 0.1724 0.028 Uiso 1 1 calc R .
C3 C 0.3363(5) 1.1643(4) 0.18200(16) 0.034(2) Uani 1 1 d . .
H3A H 0.2854 1.1782 0.1919 0.040 Uiso 1 1 calc R .
C4 C 0.3346(5) 1.2091(4) 0.15261(15) 0.032(2) Uani 1 1 d . .
C5 C 0.6591(5) 0.4374(5) 0.21602(15) 0.032(2) Uani 1 1 d . .
C6 C 0.6454(4) 0.3900(4) 0.18823(14) 0.0269(19) Uani 1 1 d . .
H6 H 0.6975 0.3911 0.1779 0.032 Uiso 1 1 calc R .
C7 C 0.6239(4) 0.3031(4) 0.19235(15) 0.031(2) Uani 1 1 d . .
H7 H 0.6718 0.2736 0.1996 0.037 Uiso 1 1 calc R .
C8 C 0.5946(5) 0.2620(4) 0.16478(15) 0.030(2) Uani 1 1 d . .
C9 C 0.3694(4) 1.0001(4) 0.07248(14) 0.0266(18) Uani 1 1 d . .
C10 C 0.3829(4) 0.9237(4) 0.09123(13) 0.0198(17) Uani 1 1 d . .
H10A H 0.3294 0.8983 0.0947 0.024 Uiso 1 1 calc R .
C11 C 0.4381(4) 0.8601(4) 0.07788(14) 0.0204(17) Uani 1 1 d . .
H11 H 0.4873 0.8877 0.0708 0.024 Uiso 1 1 calc R .
C12 C 0.4024(4) 0.8078(4) 0.05402(14) 0.0228(18) Uani 1 1 d . .
C13 C 0.5996(5) 0.6463(4) 0.05593(16) 0.038(2) Uani 1 1 d . .
C14 C 0.5595(5) 0.5982(4) 0.07874(15) 0.0291(19) Uani 1 1 d . .
H14 H 0.5086 0.5748 0.0713 0.035 Uiso 1 1 calc R .
C15 C 0.6106(5) 0.5281(4) 0.09266(15) 0.035(2) Uani 1 1 d . .
H15 H 0.6673 0.5475 0.0940 0.042 Uiso 1 1 calc R .
C16 C 0.6127(6) 0.4465(5) 0.07720(18) 0.047(3) Uani 1 1 d . .
C17 C 0.6898(4) 0.8860(4) 0.11927(15) 0.0259(5) Uani 1 1 d U .
C18 C 0.6548(4) 0.8492(4) 0.14599(14) 0.0198(5) Uani 1 1 d U .
H18 H 0.6978 0.8171 0.1553 0.024 Uiso 1 1 calc R .
C19 C 0.6264(4) 0.9144(4) 0.16608(14) 0.0235(4) Uani 1 1 d U .
H19 H 0.6683 0.9574 0.1668 0.028 Uiso 1 1 calc R .
C20 C 0.6140(5) 0.8814(4) 0.19600(15) 0.032(2) Uani 1 1 d . .
C21 C 0.3987(4) 0.6114(4) 0.19984(15) 0.0299(19) Uani 1 1 d . .
C22 C 0.3794(4) 0.5695(4) 0.17203(14) 0.0262(19) Uani 1 1 d . .
H22 H 0.3361 0.5291 0.1754 0.031 Uiso 1 1 calc R .
C23 C 0.3498(4) 0.6280(4) 0.14954(14) 0.0227(8) Uani 1 1 d U .
H23 H 0.3071 0.6635 0.1574 0.027 Uiso 1 1 calc R .
C24 C 0.3144(4) 0.5789(4) 0.12460(14) 0.0223(7) Uani 1 1 d U .
C25 C 0.1589(5) 0.9088(5) 0.02649(18) 0.043(2) Uani 1 1 d . .

loop_
_atom_site_aniso_label
_atom_site_aniso_U_11
_atom_site_aniso_U_22
_atom_site_aniso_U_33
_atom_site_aniso_U_23
_atom_site_aniso_U_13
_atom_site_aniso_U_12
Cu1 0.0391(5) 0.0240(4) 0.0215(4) -0.0042(4) -0.0058(4) 0.0111(4)
Cu2 0.0347(4) 0.0317(4) 0.0197(4) 0.0021(3) 0.0019(3) 0.0093(3)
Cu3 0.0489(5) 0.0202(4) 0.0196(4) -0.0016(3) -0.0032(4) 0.0106(4)
Cu4 0.0304(3) 0.0170(3) 0.0231(3) -0.0027(3) 0.0027(3) -0.0016(2)
Cu5 0.0342(4) 0.0168(3) 0.0194(4) -0.0005(3) 0.0014(4) 0.0073(3)
Cu6 0.0257(4) 0.0148(3) 0.0229(3) -0.0006(2) -0.0003(3) 0.0029(3)
Cu7 0.0269(3) 0.0166(3) 0.0205(4) -0.0011(2) -0.0045(3) -0.0005(2)
Cu8 0.0230(3) 0.0141(3) 0.0205(3) -0.0003(2) -0.0052(3) 0.0015(2)
Na1 0.087(3) 0.051(2) 0.080(3) 0.001(2) 0.013(2) -0.002(2)
Na2 0.075(3) 0.061(2) 0.061(2) -0.0147(19) 0.004(2) -0.005(2)
Na3 0.134(4) 0.059(2) 0.062(3) -0.001(2) -0.002(3) 0.009(3)
Na4 0.080(3) 0.044(2) 0.046(2) -0.0074(18) 0.006(2) -0.004(2)
Na5 0.080(3) 0.044(2) 0.046(2) -0.0074(18) 0.006(2) -0.004(2)
Na6 0.080(3) 0.044(2) 0.046(2) -0.0074(18) 0.006(2) -0.004(2)
Na7 0.080(3) 0.044(2) 0.046(2) -0.0074(18) 0.006(2) -0.004(2)
Na8 0.080(3) 0.044(2) 0.046(2) -0.0074(18) 0.006(2) -0.004(2)
O1 0.047(3) 0.032(3) 0.031(3) 0.009(2) 0.008(2) 0.016(2)
O2 0.048(3) 0.048(3) 0.038(3) 0.001(3) 0.020(3) 0.014(3)
O3 0.0314(7) 0.0205(13) 0.0215(19) -0.0025(11) 0.0051(11) 0.0073(6)
O4 0.059(3) 0.034(3) 0.047(3) -0.015(3) 0.004(3) 0.003(3)
O5 0.098(5) 0.033(3) 0.058(4) -0.001(3) 0.025(4) 0.025(3)
O6 0.044(3) 0.017(2) 0.032(3) 0.002(2) 0.004(2) 0.008(2)
O7 0.045(3) 0.025(2) 0.034(3) -0.010(2) -0.012(2) 0.008(2)
O8 0.045(3) 0.044(3) 0.039(3) -0.011(3) -0.018(2) 0.022(2)
O9 0.040(3) 0.028(2) 0.021(2) 0.000(2) -0.009(2) 0.010(2)
O10 0.033(3) 0.064(4) 0.033(3) -0.008(3) 0.003(2) -0.001(3)
O11 0.042(3) 0.022(2) 0.025(2) 0.004(2) -0.003(2) 0.012(2)
O12 0.071(4) 0.038(3) 0.029(3) -0.016(2) -0.004(3) -0.018(3)
O13 0.039(3) 0.023(2) 0.027(3) 0.004(2) -0.002(2) -0.002(2)
O14 0.042(3) 0.026(3) 0.028(3) 0.004(2) -0.016(2) -0.003(2)
O15 0.0273(7) 0.0193(5) 0.0162(19) -0.0014(7) -0.0093(9) 0.0021(4)
O16 0.0313(5) 0.0164(4) 0.0182(8) 0.0001(5) -0.0079(5) 0.0005(4)
O17 0.044(3) 0.028(2) 0.026(3) 0.004(2) -0.006(2) -0.008(2)
O18 0.035(3) 0.023(2) 0.023(2) 0.002(2) -0.009(2) -0.012(2)
O19 0.0527(12) 0.0267(14) 0.0260(5) -0.0030(4) 0.0132(6) -0.0022(8)
O20 0.070(4) 0.037(3) 0.034(3) -0.005(2) 0.016(3) -0.003(3)
O21 0.0282(5) 0.0156(4) 0.0214(5) -0.0026(3) -0.0002(5) -0.0001(4)
O22 0.047(3) 0.018(2) 0.030(3) -0.002(2) -0.002(2) 0.015(2)
O23 0.069(3) 0.024(2) 0.025(3) -0.002(2) -0.002(3) 0.013(3)
O24 0.102(5) 0.042(3) 0.047(4) -0.005(3) 0.001(4) 0.017(4)
O25 0.0467(11) 0.0350(11) 0.0367(19) -0.0094(9) 0.0153(10) -0.0182(7)
O26 0.044(3) 0.025(2) 0.024(3) -0.001(2) -0.003(2) -0.008(2)
O27 0.0218(5) 0.0158(5) 0.0214(4) -0.0016(3) -0.0043(4) 0.0007(3)
O28 0.0292(6) 0.0167(9) 0.0204(14) -0.0017(12) -0.0027(8) 0.0069(5)
O29 0.051(3) 0.046(3) 0.033(3) 0.004(3) -0.010(3) 0.019(3)
O30 0.048(3) 0.031(3) 0.028(3) 0.001(2) -0.003(2) 0.009(2)
O31 0.040(3) 0.028(3) 0.030(3) -0.006(2) -0.010(2) 0.008(2)
O32 0.066(4) 0.043(3) 0.049(3) -0.021(3) -0.009(3) 0.022(3)
O33 0.0334(19) 0.0219(9) 0.0141(8) -0.0020(5) -0.0006(7) 0.0036(9)
O34 0.0242(9) 0.0239(11) 0.019(2) -0.0031(11) -0.0012(10) 0.0013(6)
O35 0.029(2) 0.044(3) 0.027(3) 0.004(2) 0.007(2) -0.009(2)
O36 0.035(2) 0.031(2) 0.0243(5) 0.0014(11) -0.0057(14) -0.013(2)
O37 0.045(3) 0.025(2) 0.034(3) 0.005(2) -0.005(3) -0.007(2)
O38 0.037(3) 0.037(3) 0.035(3) -0.005(2) 0.007(3) -0.004(2)
O39 0.122(7) 0.054(4) 0.111(6) -0.008(4) 0.004(6) 0.015(5)
O40 0.081(5) 0.086(5) 0.065(4) -0.018(4) -0.002(4) -0.005(4)
O41 0.061(4) 0.046(3) 0.069(4) 0.000(3) 0.015(4) 0.011(3)
O42 0.112(7) 0.106(7) 0.134(8) -0.004(6) 0.029(6) -0.026(6)
O43 0.108(7) 0.091(6) 0.117(7) 0.013(5) -0.010(6) -0.017(5)
O44 0.124(7) 0.066(5) 0.118(7) -0.009(5) -0.007(6) -0.005(5)
O45 0.064(4) 0.047(3) 0.059(4) 0.001(3) 0.004(3) -0.003(3)
O46 0.103(6) 0.083(6) 0.155(8) -0.037(6) 0.021(6) 0.002(5)
O47 0.072(4) 0.063(4) 0.059(4) 0.000(3) 0.006(4) -0.009(4)
O48 0.075(5) 0.074(5) 0.094(5) -0.005(4) 0.000(4) -0.008(4)
O49 0.041(3) 0.027(2) 0.043(3) -0.001(2) 0.001(2) 0.000(2)
O50 0.069(4) 0.051(4) 0.093(5) 0.017(4) 0.009(4) -0.003(3)
O51 0.046(3) 0.039(3) 0.058(4) 0.000(3) 0.010(3) 0.003(3)
O52 0.113(6) 0.181(9) 0.091(6) 0.016(7) 0.018(6) 0.063(6)
O53 0.052(3) 0.047(3) 0.080(4) 0.022(3) 0.000(3) 0.017(3)
O54 0.114(7) 0.125(7) 0.138(8) -0.047(6) 0.016(6) -0.025(6)
O55 0.050(4) 0.051(4) 0.158(7) 0.023(4) 0.029(4) -0.005(3)
O56 0.133(7) 0.083(5) 0.096(6) 0.006(5) -0.027(6) -0.039(5)
O57 0.104(6) 0.067(5) 0.092(6) 0.006(4) -0.018(5) 0.004(4)
O58 0.116(6) 0.081(5) 0.075(5) -0.035(4) 0.030(5) -0.025(5)
N1 0.026(3) 0.058(4) 0.054(4) 0.000(4) -0.014(3) -0.018(3)
N2 0.049(4) 0.042(4) 0.055(4) 0.023(3) -0.018(4) -0.006(3)
N3 0.038(4) 0.061(4) 0.087(5) 0.060(4) -0.017(4) -0.017(3)
C1 0.047(4) 0.027(4) 0.028(4) 0.000(3) 0.005(4) 0.003(3)
C2 0.031(4) 0.016(3) 0.021(4) -0.003(3) -0.003(3) 0.003(3)
C3 0.045(4) 0.026(4) 0.030(4) 0.000(3) 0.002(4) 0.017(3)
C4 0.042(4) 0.027(4) 0.027(4) -0.001(3) 0.010(3) 0.004(3)
C5 0.041(4) 0.030(4) 0.025(4) -0.012(3) -0.009(3) 0.005(3)
C6 0.038(4) 0.021(3) 0.022(4) -0.003(3) -0.001(3) 0.009(3)
C7 0.035(4) 0.025(3) 0.032(4) 0.002(3) 0.000(3) 0.009(3)
C8 0.042(4) 0.020(3) 0.028(4) -0.003(3) 0.001(3) -0.006(3)
C9 0.029(3) 0.024(3) 0.027(4) 0.005(3) -0.004(3) -0.003(3)
C10 0.023(3) 0.018(3) 0.018(3) -0.002(3) -0.003(3) -0.006(3)
C11 0.028(3) 0.016(3) 0.018(3) 0.000(3) -0.007(3) 0.001(3)
C12 0.024(3) 0.024(3) 0.021(3) 0.001(3) -0.005(3) 0.001(3)
C13 0.052(5) 0.029(4) 0.033(4) -0.003(3) 0.005(4) 0.001(4)
C14 0.044(4) 0.016(3) 0.028(4) -0.003(3) 0.000(3) 0.002(3)
C15 0.055(5) 0.022(3) 0.029(4) -0.004(3) 0.010(4) 0.012(3)
C16 0.076(6) 0.029(4) 0.036(5) -0.002(4) 0.002(4) 0.008(4)
C17 0.0297(10) 0.0160(12) 0.0320(6) 0.0003(8) 0.0031(6) 0.0003(7)
C18 0.0226(9) 0.0111(9) 0.0256(12) 0.0000(7) -0.0048(9) 0.0018(5)
C19 0.0267(6) 0.0168(7) 0.0271(7) -0.0047(6) -0.0056(6) 0.0025(7)
C20 0.047(4) 0.025(4) 0.025(4) 0.000(3) -0.008(3) 0.011(3)
C21 0.034(4) 0.026(3) 0.029(4) -0.003(3) -0.002(3) 0.015(3)
C22 0.034(4) 0.018(3) 0.026(4) 0.000(3) -0.002(3) 0.001(3)
C23 0.0236(16) 0.020(2) 0.0240(6) -0.0035(10) 0.0015(13) 0.0053(12)
C24 0.0225(14) 0.0206(16) 0.0237(11) 0.0001(10) -0.0013(13) 0.0019(9)
C25 0.043(4) 0.037(4) 0.047(5) 0.008(4) -0.003(4) -0.002(4)

loop_
_atom_type_symbol
_atom_type_description
_atom_type_scat_dispersion_real
_atom_type_scat_dispersion_imag
_atom_type_scat_source
C C 0.0033 0.0016 'International Tables Vol C Tables 4.2.6.8 and 6.1.1.4'
H H 0.0000 0.0000 'International Tables Vol C Tables 4.2.6.8 and 6.1.1.4'
Cu Cu 0.3201 1.2651 'International Tables Vol C Tables 4.2.6.8 and 6.1.1.4'
N N 0.0061 0.0033 'International Tables Vol C Tables 4.2.6.8 and 6.1.1.4'
Na Na 0.0362 0.0249 'International Tables Vol C Tables 4.2.6.8 and 6.1.1.4'
O O 0.0106 0.0060 'International Tables Vol C Tables 4.2.6.8 and 6.1.1.4'

loop_
_geom_angle_atom_site_label_1
_geom_angle_atom_site_label_2
_geom_angle_atom_site_label_3
_geom_angle
_geom_angle_site_symmetry_1
_geom_angle_site_symmetry_3
O9 Cu1 O33 92.7(2) . .
O9 Cu1 O31 177.9(2) . .
O33 Cu1 O31 85.5(2) . .
O9 Cu1 O7 86.2(2) . .
O33 Cu1 O7 178.1(2) . .
O31 Cu1 O7 95.6(2) . .
O1 Cu2 O3 85.6(2) . .
O1 Cu2 O30 92.8(2) . .
O3 Cu2 O30 177.4(2) . .
O1 Cu2 O28 176.2(2) . .
O3 Cu2 O28 95.64(19) . .
O30 Cu2 O28 85.8(2) . .
O1 Cu2 Na3 43.40(17) . .
O3 Cu2 Na3 128.97(16) . .
O30 Cu2 Na3 49.55(17) . .
O28 Cu2 Na3 135.35(16) . .
O22 Cu3 O23 84.8(2) . .
O22 Cu3 O9 92.3(2) . .
O23 Cu3 O9 176.5(2) . .
O22 Cu3 O11 175.6(2) . .
O23 Cu3 O11 91.4(2) . .
O9 Cu3 O11 91.63(19) . .
O19 Cu4 O21 82.5(2) . .
O19 Cu4 O26 93.6(2) . .
O21 Cu4 O26 172.3(2) . .
O19 Cu4 O27 176.0(2) . .
O21 Cu4 O27 101.53(18) . .
O26 Cu4 O27 82.38(18) . .
O19 Cu4 Cu8 139.06(16) . .
O21 Cu4 Cu8 100.67(13) . .
O26 Cu4 Cu8 77.94(15) . .
O27 Cu4 Cu8 40.27(12) . .
O3 Cu5 O15 94.39(18) . .
O3 Cu5 O6 91.94(19) . .
O15 Cu5 O6 168.9(2) . .
O3 Cu5 O13 176.6(2) . .
O15 Cu5 O13 82.65(18) . .
O6 Cu5 O13 91.2(2) . .
O3 Cu5 Na2 128.75(16) . .
O15 Cu5 Na2 93.79(14) . .
O6 Cu5 Na2 89.30(16) . .
O13 Cu5 Na2 50.18(16) . .
O21 Cu6 O22 83.63(19) . .
O21 Cu6 O33 164.97(19) . .
O22 Cu6 O33 96.37(19) . .
O21 Cu6 O34 90.36(18) . .
O22 Cu6 O34 167.02(19) . .
O33 Cu6 O34 86.46(18) . .
O21 Cu6 O37 102.19(18) . .
O22 Cu6 O37 95.87(19) . .
O33 Cu6 O37 92.77(18) . .
O34 Cu6 O37 96.65(18) . .
O21 Cu6 Cu7 54.81(13) . .
O22 Cu6 Cu7 127.76(14) . .
O33 Cu6 Cu7 115.88(13) . .
O34 Cu6 Cu7 41.10(13) . .
O37 Cu6 Cu7 120.58(12) . .
O16 Cu7 O36 177.8(2) . .
O16 Cu7 O18 83.31(19) . .
O36 Cu7 O18 94.7(2) . .
O16 Cu7 O34 98.27(18) . .
O36 Cu7 O34 83.72(19) . .
O18 Cu7 O34 177.50(19) . .
O16 Cu7 O21 77.86(16) . .
O36 Cu7 O21 103.52(17) . .
O18 Cu7 O21 104.91(18) . .
O34 Cu7 O21 77.37(17) . .
O16 Cu7 Cu6 101.29(13) . .
O36 Cu7 Cu6 80.80(14) . .
O18 Cu7 Cu6 139.93(14) . .
O34 Cu7 Cu6 41.75(13) . .
O21 Cu7 Cu6 40.12(10) . .
O16 Cu8 O15 83.41(18) . .
O16 Cu8 O28 162.56(19) . .
O15 Cu8 O28 96.51(18) . .
O16 Cu8 O27 90.73(18) . .
O15 Cu8 O27 168.09(18) . .
O28 Cu8 O27 85.98(18) . .
O16 Cu8 O38 102.80(18) . .
O15 Cu8 O38 92.41(18) . .
O28 Cu8 O38 94.63(18) . .
O27 Cu8 O38 99.01(18) . .
O16 Cu8 Cu4 55.48(13) . .
O15 Cu8 Cu4 129.26(13) . .
O28 Cu8 Cu4 114.14(13) . .
O27 Cu8 Cu4 40.42(12) . .
O38 Cu8 Cu4 122.25(13) . .
O44 Na1 O50 173.1(4) . .
O44 Na1 O43 100.0(3) . .
O50 Na1 O43 86.3(3) . .
O44 Na1 O42 82.1(4) . .
O50 Na1 O42 95.6(3) . .
O43 Na1 O42 86.4(3) . .
O44 Na1 O45 94.1(3) . .
O50 Na1 O45 79.0(3) . .
O43 Na1 O45 157.9(3) . .
O42 Na1 O45 78.8(3) . .
O44 Na1 O41 84.0(3) . .
O50 Na1 O41 97.5(3) . .
O43 Na1 O41 102.5(3) . .
O42 Na1 O41 164.6(3) . .
O45 Na1 O41 95.7(3) . .
O49 Na2 O47 158.0(3) . .
O49 Na2 O46 98.5(3) . .
O47 Na2 O46 102.1(3) . .
O49 Na2 O48 89.6(3) . .
O47 Na2 O48 94.3(3) . .
O46 Na2 O48 99.3(3) . .
O49 Na2 O45 89.2(2) . .
O47 Na2 O45 85.6(3) . .
O46 Na2 O45 84.2(3) . .
O48 Na2 O45 176.4(3) . .
O49 Na2 O13 77.44(19) . .
O47 Na2 O13 80.6(2) . .
O46 Na2 O13 160.6(3) . .
O48 Na2 O13 99.6(2) . .
O45 Na2 O13 76.9(2) . .
O49 Na2 Cu5 44.65(14) . .
O47 Na2 Cu5 113.5(2) . .
O46 Na2 Cu5 136.2(3) . .
O48 Na2 Cu5 102.4(2) . .
O45 Na2 Cu5 74.38(17) . .
O13 Na2 Cu5 33.55(11) . .
O49 Na2 Na3 133.2(2) . 4_464
O47 Na2 Na3 30.53(18) . 4_464
O46 Na2 Na3 126.7(3) . 4_464
O48 Na2 Na3 73.5(2) . 4_464
O45 Na2 Na3 105.0(2) . 4_464
O13 Na2 Na3 63.52(14) . 4_464
Cu5 Na2 Na3 95.99(11) . 4_464
O49 Na2 H47D 176.3 . .
O47 Na2 H47D 20.0 . .
O46 Na2 H47D 84.5 . .
O48 Na2 H47D 87.8 . .
O45 Na2 H47D 93.2 . .
O13 Na2 H47D 100.3 . .
Cu5 Na2 H47D 133.5 . .
Na3 Na2 H47D 43.3 4_464 .
O49 Na2 H48D 86.1 . .
O47 Na2 H48D 104.8 . .
O46 Na2 H48D 80.0 . .
O48 Na2 H48D 20.4 . .
O45 Na2 H48D 162.6 . .
O13 Na2 H48D 118.1 . .
Cu5 Na2 H48D 112.7 . .
Na3 Na2 H48D 90.3 4_464 .
H47D Na2 H48D 92.5 . .
O39 Na3 O40 166.6(4) . .
O39 Na3 O1 87.5(3) . .
O40 Na3 O1 87.3(3) . .
O39 Na3 O14 93.6(3) . 2_655
O40 Na3 O14 93.4(3) . 2_655
O1 Na3 O14 171.2(3) . 2_655
O39 Na3 O47 100.0(3) . 2_655
O40 Na3 O47 91.3(3) . 2_655
O1 Na3 O47 80.5(2) . 2_655
O14 Na3 O47 90.7(2) 2_655 2_655
O39 Na3 O30 80.6(3) . .
O40 Na3 O30 86.0(3) . .
O1 Na3 O30 67.4(2) . .
O14 Na3 O30 121.4(3) 2_655 .
O47 Na3 O30 147.9(3) 2_655 .
O39 Na3 Cu2 84.7(2) . .
O40 Na3 Cu2 84.2(2) . .
O1 Na3 Cu2 33.21(13) . .
O14 Na3 Cu2 155.6(2) 2_655 .
O47 Na3 Cu2 113.6(2) 2_655 .
O30 Na3 Cu2 34.31(12) . .
O39 Na3 Na2 120.7(3) . 2_655
O40 Na3 Na2 72.5(2) . 2_655
O1 Na3 Na2 101.67(19) . 2_655
O14 Na3 Na2 70.28(16) 2_655 2_655
O47 Na3 Na2 29.26(17) 2_655 2_655
O30 Na3 Na2 156.6(2) . 2_655
Cu2 Na3 Na2 130.96(14) . 2_655
O39 Na3 H39D 21.1 . .
O40 Na3 H39D 147.1 . .
O1 Na3 H39D 69.8 . .
O14 Na3 H39D 112.9 2_655 .
O47 Na3 H39D 107.1 2_655 .
O30 Na3 H39D 63.8 . .
Cu2 Na3 H39D 63.6 . .
Na2 Na3 H39D 133.8 2_655 .
O29 Na4 O17 95.3(4) 7_645 6
O29 Na4 O58 145.1(4) 7_645 .
O17 Na4 O58 86.7(3) 6 .
O29 Na4 O24 103.7(3) 7_645 .
O17 Na4 O24 157.4(4) 6 .
O58 Na4 O24 84.6(3) . .
O29 Na4 O54 68.3(3) 7_645 .
O17 Na4 O54 89.4(3) 6 .
O58 Na4 O54 76.9(3) . .
O24 Na4 O54 108.8(4) . .
O29 Na4 C20 20.5(2) 7_645 7_645
O17 Na4 C20 93.0(3) 6 7_645
O58 Na4 C20 165.5(4) . 7_645
O24 Na4 C20 100.6(3) . 7_645
O54 Na4 C20 88.6(3) . 7_645
O17 Na5 O24 137.0(5) 6 .
Na6 Na6 O24 127.1(5) 6 .
Na6 Na6 O20 66.0(3) 6 .
O24 Na6 O20 79.4(3) . .
Na6 Na6 O58 125.2(4) 6 .
O24 Na6 O58 97.3(3) . .
O20 Na6 O58 165.6(4) . .
Na6 Na6 O20 59.2(3) 6 6
O24 Na6 O20 148.3(4) . 6
O20 Na6 O20 76.8(3) . 6
O58 Na6 O20 100.6(3) . 6
O56 Na7 Na7 95.4(4) . 6
O56 Na7 O20 164.2(5) . .
Na7 Na7 O20 70.3(3) 6 .
O56 Na7 O20 92.7(4) . 6
Na7 Na7 O20 55.2(3) 6 6
O20 Na7 O20 73.9(3) . 6
O56 Na7 H56D 20.2 . .
Na7 Na7 H56D 82.7 6 .
O20 Na7 H56D 145.0 . .
O20 Na7 H56D 72.5 6 .
O57 Na8 O56 76.9(4) . .
O57 Na8 H57A 18.8 . .
O56 Na8 H57A 91.6 . .
C1 O1 Cu2 115.5(5) . .
C1 O1 Na3 140.9(5) . .
Cu2 O1 Na3 103.4(2) . .
C2 O3 Cu5 113.1(4) . .
C2 O3 Cu2 112.5(4) . .
Cu5 O3 Cu2 131.3(2) . .
C3 O4 H4 109.5 . .
C4 O6 Cu5 130.7(5) . .
C5 O7 Cu1 112.8(4) . .
C6 O9 Cu1 113.2(4) . .
C6 O9 Cu3 110.7(4) . .
Cu1 O9 Cu3 135.7(3) . .
C7 O10 H10 109.5 . .
C8 O11 Cu3 118.9(4) . .
C9 O13 Cu5 114.1(4) . .
C9 O13 Na2 116.5(4) . .
Cu5 O13 Na2 96.3(2) . .
C9 O14 Na3 128.3(5) . 4_464
C10 O15 Cu8 114.6(4) . .
C10 O15 Cu5 111.7(3) . .
Cu8 O15 Cu5 131.2(2) . .
C11 O16 Cu8 107.6(3) . .
C11 O16 Cu7 112.7(4) . .
Cu8 O16 Cu7 128.7(2) . .
C12 O17 Na4 128.4(5) . 6
C12 O17 Na5 121.6(5) . 6
Na4 O17 Na5 31.9(3) 6 6
C12 O18 Cu7 116.0(4) . .
C13 O19 Cu4 115.5(5) . .
C13 O20 Na7 113.9(6) . .
C13 O20 Na6 142.5(5) . .
Na7 O20 Na6 85.4(3) . .
C13 O20 Na6 135.1(6) . 6
Na7 O20 Na6 107.6(3) . 6
Na6 O20 Na6 54.8(3) . 6
C13 O20 Na7 115.7(5) . 6
Na7 O20 Na7 54.5(4) . 6
Na6 O20 Na7 101.7(3) . 6
Na6 O20 Na7 75.7(3) 6 6
C14 O21 Cu6 110.5(4) . .
C14 O21 Cu4 113.1(4) . .
Cu6 O21 Cu4 125.2(2) . .
C14 O21 Cu7 115.4(4) . .
Cu6 O21 Cu7 85.07(16) . .
Cu4 O21 Cu7 104.15(17) . .
C15 O22 Cu3 111.7(4) . .
C15 O22 Cu6 114.1(4) . .
Cu3 O22 Cu6 130.9(3) . .
C16 O23 Cu3 113.6(5) . .
C16 O24 Na6 151.4(6) . .
C16 O24 Na4 135.1(7) . .
Na6 O24 Na4 70.3(3) . .
C16 O24 Na5 136.8(7) . .
Na6 O24 Na5 56.3(3) . .
Na4 O24 Na5 29.3(3) . .
C17 O26 Cu4 112.6(4) . .
C18 O27 Cu8 104.4(3) . .
C18 O27 Cu4 108.0(4) . .
Cu8 O27 Cu4 99.31(19) . .
C19 O28 Cu8 110.5(4) . .
C19 O28 Cu2 109.5(4) . .
Cu8 O28 Cu2 105.8(2) . .
C20 O29 Na4 119.0(5) . 7_655
C20 O30 Cu2 112.9(4) . .
C20 O30 Na3 148.0(5) . .
Cu2 O30 Na3 96.1(2) . .
C21 O31 Cu1 114.9(4) . .
C22 O33 Cu1 110.7(4) . .
C22 O33 Cu6 107.8(4) . .
Cu1 O33 Cu6 105.7(2) . .
C23 O34 Cu7 109.1(4) . .
C23 O34 Cu6 105.2(4) . .
Cu7 O34 Cu6 97.15(19) . .
C24 O36 Cu7 114.4(4) . .
Cu6 O37 H37B 107.6 . .
Cu6 O37 H37C 109.3 . .
H37B O37 H37C 107.5 . .
Cu8 O38 H38B 106.6 . .
Cu8 O38 H38C 107.1 . .
H38B O38 H38C 106.7 . .
Na3 O39 H39C 163.4 . .
Na3 O39 H39D 86.2 . .
H39C O39 H39D 107.7 . .
Na3 O40 H40B 107.4 . .
Na3 O40 H40C 108.7 . .
H40B O40 H40C 107.3 . .
Na1 O41 H41B 109.0 . .
Na1 O41 H41C 108.1 . .
H41B O41 H41C 107.9 . .
Na1 O42 H42B 107.2 . .
Na1 O42 H42C 110.9 . .
H42B O42 H42C 108.4 . .
Na1 O43 H43B 109.6 . .
Na1 O43 H43C 109.6 . .
H43B O43 H43C 108.0 . .
Na1 O43 H43A 111.0 . .
H43B O43 H43A 109.3 . .
H43C O43 H43A 109.3 . .
Na1 O44 H44A 109.4 . .
Na1 O44 H44B 109.3 . .
H44A O44 H44B 109.5 . .
Na1 O45 Na2 128.0(3) . .
Na1 O45 H45A 105.1 . .
Na2 O45 H45A 104.8 . .
Na1 O45 H45B 105.6 . .
Na2 O45 H45B 105.6 . .
H45A O45 H45B 106.1 . .
Na2 O46 H46A 108.1 . .
Na2 O46 H46B 109.1 . .
H46A O46 H46B 109.5 . .
Na2 O47 Na3 120.2(3) . 4_464
Na2 O47 H47C 131.4 . .
Na3 O47 H47C 17.4 4_464 .
Na2 O47 H47D 88.4 . .
Na3 O47 H47D 114.7 4_464 .
H47C O47 H47D 99.6 . .
Na2 O48 H48C 134.4 . .
Na2 O48 H48D 78.4 . .
H48C O48 H48D 107.9 . .
Na2 O49 H49A 109.3 . .
Na2 O49 H49B 109.7 . .
H49A O49 H49B 109.5 . .
Na1 O50 H50C 119.5 . .
Na1 O50 H50D 119.8 . .
H50C O50 H50D 108.4 . .
H51C O51 H51D 108.5 . .
O54 O52 H52C 98.4 . .
O54 O52 H52D 138.3 . .
H52C O52 H52D 104.3 . .
H53C O53 H53D 108.6 . .
O52 O54 Na4 166.8(5) . .
O52 O54 H54B 47.8 . .
Na4 O54 H54B 139.5 . .
O52 O54 H54C 55.5 . .
Na4 O54 H54C 112.4 . .
H54B O54 H54C 99.7 . .
H55C O55 H55D 113.5 . .
Na7 O56 Na8 36.3(4) . .
Na7 O56 H56C 128.0 . .
Na8 O56 H56C 143.7 . .
Na7 O56 H56D 96.4 . .
Na8 O56 H56D 106.1 . .
H56C O56 H56D 108.7 . .
Na8 O57 H57A 56.5 . .
Na8 O57 H57B 106.1 . .
H57A O57 H57B 109.5 . .
Na6 O58 Na4 70.7(3) . .
Na6 O58 H58A 116.1 . .
Na4 O58 H58A 116.4 . .
Na6 O58 H58B 116.6 . .
Na4 O58 H58B 117.0 . .
H58A O58 H58B 113.6 . .
C25 N1 H1C 120.0 . .
C25 N1 H1D 120.0 . .
H1C N1 H1D 120.0 . .
C25 N2 H2C 120.0 . .
C25 N2 H2D 120.0 . .
H2C N2 H2D 120.0 . .
C25 N3 H3C 120.0 . .
C25 N3 H3D 120.0 . .
H3C N3 H3D 120.0 . .
O2 C1 O1 125.6(7) . .
O2 C1 C2 118.8(7) . .
O1 C1 C2 115.5(6) . .
O3 C2 C3 112.7(6) . .
O3 C2 C1 110.6(5) . .
C3 C2 C1 108.7(6) . .
O3 C2 H2A 108.2 . .
C3 C2 H2A 108.2 . .
C1 C2 H2A 108.2 . .
O4 C3 C2 113.1(6) . .
O4 C3 C4 104.7(6) . .
C2 C3 C4 116.2(6) . .
O4 C3 H3A 107.5 . .
C2 C3 H3A 107.5 . .
C4 C3 H3A 107.5 . .
O5 C4 O6 125.0(7) . .
O5 C4 C3 115.4(7) . .
O6 C4 C3 119.5(6) . .
O8 C5 O7 123.0(7) . .
O8 C5 C6 119.0(6) . .
O7 C5 C6 116.3(6) . .
O9 C6 C7 113.4(6) . .
O9 C6 C5 108.7(5) . .
C7 C6 C5 113.9(6) . .
O9 C6 H6 106.8 . .
C7 C6 H6 106.8 . .
C5 C6 H6 106.8 . .
O10 C7 C6 114.0(6) . .
O10 C7 C8 102.7(6) . .
C6 C7 C8 112.4(6) . .
O10 C7 H7 109.2 . .
C6 C7 H7 109.2 . .
C8 C7 H7 109.2 . .
O12 C8 O11 123.7(6) . .
O12 C8 C7 119.4(6) . .
O11 C8 C7 116.8(6) . .
O14 C9 O13 124.5(6) . .
O14 C9 C10 121.2(6) . .
O13 C9 C10 114.3(6) . .
O15 C10 C11 108.4(5) . .
O15 C10 C9 110.4(5) . .
C11 C10 C9 113.5(5) . .
O15 C10 H10A 108.1 . .
C11 C10 H10A 108.1 . .
C9 C10 H10A 108.1 . .
O16 C11 C10 106.0(5) . .
O16 C11 C12 107.5(5) . .
C10 C11 C12 117.6(6) . .
O16 C11 H11 108.5 . .
C10 C11 H11 108.5 . .
C12 C11 H11 108.5 . .
O17 C12 O18 121.5(6) . .
O17 C12 C11 123.7(6) . .
O18 C12 C11 114.5(5) . .
O20 C13 O19 123.1(7) . .
O20 C13 C14 119.5(7) . .
O19 C13 C14 117.2(6) . .
O21 C14 C13 107.1(5) . .
O21 C14 C15 106.5(5) . .
C13 C14 C15 117.3(6) . .
O21 C14 H14 108.6 . .
C13 C14 H14 108.6 . .
C15 C14 H14 108.6 . .
O22 C15 C16 108.5(6) . .
O22 C15 C14 109.8(6) . .
C16 C15 C14 116.9(6) . .
O22 C15 H15 107.1 . .
C16 C15 H15 107.1 . .
C14 C15 H15 107.1 . .
O24 C16 O23 122.8(7) . .
O24 C16 C15 120.5(7) . .
O23 C16 C15 116.7(7) . .
O25 C17 O26 124.1(7) . .
O25 C17 C18 119.2(6) . .
O26 C17 C18 116.8(6) . .
O27 C18 C19 109.6(5) . .
O27 C18 C17 110.3(5) . .
C19 C18 C17 111.4(5) . .
O27 C18 H18 108.5 . .
C19 C18 H18 108.5 . .
C17 C18 H18 108.5 . .
O28 C19 C18 108.6(5) . .
O28 C19 C20 111.2(5) . .
C18 C19 C20 112.2(5) . .
O28 C19 H19 108.2 . .
C18 C19 H19 108.2 . .
C20 C19 H19 108.2 . .
O29 C20 O30 120.5(7) . .
O29 C20 C19 122.8(7) . .
O30 C20 C19 116.6(6) . .
O29 C20 Na4 40.5(4) . 7_655
O30 C20 Na4 112.2(5) . 7_655
C19 C20 Na4 116.3(5) . 7_655
O32 C21 O31 123.2(7) . .
O32 C21 C22 120.0(7) . .
O31 C21 C22 116.6(6) . .
O33 C22 C23 109.7(5) . .
O33 C22 C21 109.5(6) . .
C23 C22 C21 113.2(5) . .
O33 C22 H22 108.1 . .
C23 C22 H22 108.1 . .
C21 C22 H22 108.1 . .
O34 C23 C22 108.7(5) . .
O34 C23 C24 110.2(5) . .
C22 C23 C24 109.3(5) . .
O34 C23 H23 109.5 . .
C22 C23 H23 109.5 . .
C24 C23 H23 109.5 . .
O35 C24 O36 122.6(6) . .
O35 C24 C23 123.1(6) . .
O36 C24 C23 114.2(5) . .
N2 C25 N1 119.4(8) . .
N2 C25 N3 117.8(8) . .
N1 C25 N3 122.8(8) . .

loop_
_geom_bond_atom_site_label_1
_geom_bond_atom_site_label_2
_geom_bond_distance
_geom_bond_site_symmetry_2
Cu1 O9 1.864(5) .
Cu1 O33 1.902(4) .
Cu1 O31 1.917(5) .
Cu1 O7 1.940(5) .
Cu2 O1 1.910(5) .
Cu2 O3 1.910(4) .
Cu2 O30 1.924(5) .
Cu2 O28 1.945(4) .
Cu2 Na3 3.393(4) .
Cu3 O22 1.868(4) .
Cu3 O23 1.925(5) .
Cu3 O9 1.925(5) .
Cu3 O11 1.946(5) .
Cu4 O19 1.915(5) .
Cu4 O21 1.933(4) .
Cu4 O26 1.953(5) .
Cu4 O27 1.988(4) .
Cu4 Cu8 3.0248(11) .
Cu5 O3 1.905(4) .
Cu5 O15 1.916(4) .
Cu5 O6 1.944(5) .
Cu5 O13 1.951(5) .
Cu5 Na2 3.509(4) .
Cu6 O21 1.916(4) .
Cu6 O22 1.942(5) .
Cu6 O33 1.957(4) .
Cu6 O34 1.988(4) .
Cu6 O37 2.258(5) .
Cu6 Cu7 2.9621(11) .
Cu7 O16 1.918(4) .
Cu7 O36 1.920(5) .
Cu7 O18 1.926(4) .
Cu7 O34 1.963(4) .
Cu7 O21 2.430(4) .
Cu8 O16 1.904(4) .
Cu8 O15 1.913(4) .
Cu8 O28 1.943(4) .
Cu8 O27 1.981(4) .
Cu8 O38 2.333(5) .
Na1 O44 2.292(9) .
Na1 O50 2.344(8) .
Na1 O43 2.391(10) .
Na1 O42 2.423(10) .
Na1 O45 2.497(8) .
Na1 O41 2.543(8) .
Na2 O49 2.349(6) .
Na2 O47 2.350(8) .
Na2 O46 2.360(10) .
Na2 O48 2.405(8) .
Na2 O45 2.497(7) .
Na2 O13 2.712(6) .
Na2 Na3 4.155(6) 4_464
Na2 H47D 2.4754 .
Na2 H48D 2.3841 .
Na3 O39 2.257(9) .
Na3 O40 2.322(9) .
Na3 O1 2.396(7) .
Na3 O14 2.416(6) 2_655
Na3 O47 2.442(8) 2_655
Na3 O30 2.597(7) .
Na3 Na2 4.155(6) 2_655
Na3 H39D 2.3590 .
Na4 O29 2.276(10) 7_645
Na4 O17 2.500(9) 6
Na4 O58 2.623(12) .
Na4 O24 2.742(11) .
Na4 O54 2.773(13) .
Na4 C20 3.066(11) 7_645
Na5 O17 2.654(12) 6
Na5 O24 2.869(14) .
Na6 Na6 2.247(14) 6
Na6 O24 2.346(9) .
Na6 O20 2.361(8) .
Na6 O58 2.465(10) .
Na6 O20 2.511(9) 6
Na7 O56 2.191(12) .
Na7 Na7 2.318(17) 6
Na7 O20 2.337(11) .
Na7 O20 2.680(10) 6
Na7 H56D 2.4348 .
Na8 O57 2.876(17) .
Na8 O56 2.990(16) .
Na8 H57A 2.4784 .
O1 C1 1.257(9) .
O2 C1 1.248(9) .
O3 C2 1.403(8) .
O4 C3 1.432(10) .
O4 H4 0.8200 .
O5 C4 1.215(9) .
O6 C4 1.272(9) .
O7 C5 1.276(9) .
O8 C5 1.216(9) .
O9 C6 1.425(8) .
O10 C7 1.442(9) .
O10 H10 0.8200 .
O11 C8 1.302(8) .
O12 C8 1.231(9) .
O13 C9 1.260(8) .
O14 C9 1.226(8) .
O14 Na3 2.416(6) 4_464
O15 C10 1.384(7) .
O16 C11 1.450(8) .
O17 C12 1.221(8) .
O17 Na4 2.500(9) 6
O17 Na5 2.654(12) 6
O18 C12 1.314(8) .
O19 C13 1.293(9) .
O20 C13 1.227(9) .
O20 Na6 2.511(9) 6
O20 Na7 2.680(10) 6
O21 C14 1.440(8) .
O22 C15 1.417(8) .
O23 C16 1.249(9) .
O24 C16 1.246(10) .
O25 C17 1.235(8) .
O26 C17 1.282(8) .
O27 C18 1.426(7) .
O28 C19 1.420(8) .
O29 C20 1.228(9) .
O29 Na4 2.276(10) 7_655
O30 C20 1.295(9) .
O31 C21 1.255(9) .
O32 C21 1.240(9) .
O33 C22 1.451(8) .
O34 C23 1.393(8) .
O35 C24 1.215(8) .
O36 C24 1.309(8) .
O37 H37B 0.8484 .
O37 H37C 0.8472 .
O38 H38B 0.8500 .
O38 H38C 0.8500 .
O39 H39C 0.8501 .
O39 H39D 0.8501 .
O40 H40B 0.8483 .
O40 H40C 0.8484 .
O41 H41B 0.8470 .
O41 H41C 0.8482 .
O42 H42B 0.8502 .
O42 H42C 0.8501 .
O43 H43B 0.8499 .
O43 H43C 0.8503 .
O43 H43A 0.8500 .
O44 H44A 0.9600 .
O44 H44B 0.9598 .
O45 H45A 0.9699 .
O45 H45B 0.9695 .
O46 H46A 0.9602 .
O46 H46B 0.9601 .
O47 Na3 2.442(8) 4_464
O47 H47C 0.8482 .
O47 H47D 0.8487 .
O48 H48C 0.8482 .
O48 H48D 0.8483 .
O49 H49A 0.9596 .
O49 H49B 0.9600 .
O50 H50C 0.8483 .
O50 H50D 0.8482 .
O51 H51C 0.8486 .
O51 H51D 0.8477 .
O52 H52C 0.8459 .
O52 H52D 0.8484 .
O53 H53C 0.8481 .
O53 H53D 0.8477 .
O54 H54B 0.9040 .
O54 H54C 0.8482 .
O55 H55C 0.8479 .
O55 H55D 0.8590 .
O56 H56C 0.8483 .
O56 H56D 0.8476 .
O57 H57A 0.9598 .
O57 H57B 0.9598 .
O58 H58A 0.8501 .
O58 H58B 0.8500 .
N1 C25 1.317(10) .
N1 H1C 0.8600 .
N1 H1D 0.8600 .
N2 C25 1.282(11) .
N2 H2C 0.8600 .
N2 H2D 0.8600 .
N3 C25 1.332(11) .
N3 H3C 0.8600 .
N3 H3D 0.8600 .
C1 C2 1.552(10) .
C2 C3 1.491(9) .
C2 H2A 0.9800 .
C3 C4 1.569(10) .
C3 H3A 0.9800 .
C5 C6 1.540(10) .
C6 C7 1.475(10) .
C6 H6 0.9800 .
C7 C8 1.541(10) .
C7 H7 0.9800 .
C9 C10 1.546(9) .
C10 C11 1.512(9) .
C10 H10A 0.9800 .
C11 C12 1.529(9) .
C11 H11 0.9800 .
C13 C14 1.485(10) .
C14 C15 1.561(10) .
C14 H14 0.9800 .
C15 C16 1.518(10) .
C15 H15 0.9800 .
C17 C18 1.509(9) .
C18 C19 1.499(9) .
C18 H18 0.9800 .
C19 C20 1.526(10) .
C19 H19 0.9800 .
C20 Na4 3.066(11) 7_655
C21 C22 1.514(10) .
C22 C23 1.507(9) .
C22 H22 0.9800 .
C23 C24 1.537(9) .
C23 H23 0.9800 .

loop_
_geom_torsion_atom_site_label_1
_geom_torsion_atom_site_label_2
_geom_torsion_atom_site_label_3
_geom_torsion_atom_site_label_4
_geom_torsion
_geom_torsion_site_symmetry_1
_geom_torsion_site_symmetry_4
O21 Cu6 Cu7 O16 -55.3(2) . .
O22 Cu6 Cu7 O16 -99.4(2) . .
O33 Cu6 Cu7 O16 138.5(2) . .
O34 Cu6 Cu7 O16 89.8(2) . .
O37 Cu6 Cu7 O16 28.0(2) . .
O21 Cu6 Cu7 O36 124.1(2) . .
O22 Cu6 Cu7 O36 79.9(2) . .
O33 Cu6 Cu7 O36 -42.2(2) . .
O34 Cu6 Cu7 O36 -90.9(2) . .
O37 Cu6 Cu7 O36 -152.6(2) . .
O21 Cu6 Cu7 O18 37.7(3) . .
O22 Cu6 Cu7 O18 -6.4(3) . .
O33 Cu6 Cu7 O18 -128.5(3) . .
O34 Cu6 Cu7 O18 -177.2(3) . .
O37 Cu6 Cu7 O18 121.1(3) . .
O21 Cu6 Cu7 O34 -145.1(2) . .
O22 Cu6 Cu7 O34 170.8(3) . .
O33 Cu6 Cu7 O34 48.7(2) . .
O37 Cu6 Cu7 O34 -61.8(2) . .
O22 Cu6 Cu7 O21 -44.1(2) . .
O33 Cu6 Cu7 O21 -166.3(2) . .
O34 Cu6 Cu7 O21 145.1(2) . .
O37 Cu6 Cu7 O21 83.3(2) . .
O19 Cu4 Cu8 O16 39.8(3) . .
O21 Cu4 Cu8 O16 -51.0(2) . .
O26 Cu4 Cu8 O16 121.3(2) . .
O27 Cu4 Cu8 O16 -146.3(2) . .
O19 Cu4 Cu8 O15 -2.3(3) . .
O21 Cu4 Cu8 O15 -93.1(2) . .
O26 Cu4 Cu8 O15 79.2(2) . .
O27 Cu4 Cu8 O15 171.6(2) . .
O19 Cu4 Cu8 O28 -124.0(3) . .
O21 Cu4 Cu8 O28 145.15(19) . .
O26 Cu4 Cu8 O28 -42.6(2) . .
O27 Cu4 Cu8 O28 49.9(2) . .
O19 Cu4 Cu8 O27 -173.9(3) . .
O21 Cu4 Cu8 O27 95.3(2) . .
O26 Cu4 Cu8 O27 -92.4(2) . .
O19 Cu4 Cu8 O38 123.2(3) . .
O21 Cu4 Cu8 O38 32.4(2) . .
O26 Cu4 Cu8 O38 -155.4(2) . .
O27 Cu4 Cu8 O38 -62.9(2) . .
O3 Cu5 Na2 O49 10.8(3) . .
O15 Cu5 Na2 O49 -87.9(2) . .
O6 Cu5 Na2 O49 102.7(2) . .
O13 Cu5 Na2 O49 -165.1(3) . .
O3 Cu5 Na2 O47 -172.3(3) . .
O15 Cu5 Na2 O47 89.0(2) . .
O6 Cu5 Na2 O47 -80.4(3) . .
O13 Cu5 Na2 O47 11.8(3) . .
O3 Cu5 Na2 O46 -30.7(4) . .
O15 Cu5 Na2 O46 -129.4(4) . .
O6 Cu5 Na2 O46 61.2(4) . .
O13 Cu5 Na2 O46 153.4(4) . .
O3 Cu5 Na2 O48 87.3(3) . .
O15 Cu5 Na2 O48 -11.4(3) . .
O6 Cu5 Na2 O48 179.2(3) . .
O13 Cu5 Na2 O48 -88.6(3) . .
O3 Cu5 Na2 O45 -94.4(2) . .
O15 Cu5 Na2 O45 166.9(2) . .
O6 Cu5 Na2 O45 -2.4(2) . .
O13 Cu5 Na2 O45 89.7(3) . .
O3 Cu5 Na2 O13 175.9(2) . .
O15 Cu5 Na2 O13 77.2(2) . .
O6 Cu5 Na2 O13 -92.2(2) . .
O3 Cu5 Na2 Na3 161.67(18) . 4_464
O15 Cu5 Na2 Na3 62.96(16) . 4_464
O6 Cu5 Na2 Na3 -106.41(17) . 4_464
O13 Cu5 Na2 Na3 -14.21(19) . 4_464
O1 Cu2 Na3 O39 93.6(3) . .
O3 Cu2 Na3 O39 96.1(3) . .
O30 Cu2 Na3 O39 -81.0(3) . .
O28 Cu2 Na3 O39 -81.2(3) . .
O1 Cu2 Na3 O40 -93.9(3) . .
O3 Cu2 Na3 O40 -91.4(3) . .
O30 Cu2 Na3 O40 91.5(3) . .
O28 Cu2 Na3 O40 91.3(3) . .
O3 Cu2 Na3 O1 2.5(3) . .
O30 Cu2 Na3 O1 -174.6(3) . .
O28 Cu2 Na3 O1 -174.8(3) . .
O1 Cu2 Na3 O14 -179.5(6) . 2_655
O3 Cu2 Na3 O14 -176.9(5) . 2_655
O30 Cu2 Na3 O14 5.9(5) . 2_655
O28 Cu2 Na3 O14 5.7(6) . 2_655
O1 Cu2 Na3 O47 -5.0(3) . 2_655
O3 Cu2 Na3 O47 -2.5(3) . 2_655
O30 Cu2 Na3 O47 -179.6(3) . 2_655
O28 Cu2 Na3 O47 -179.8(3) . 2_655
O1 Cu2 Na3 O30 174.6(3) . .
O3 Cu2 Na3 O30 177.2(3) . .
O28 Cu2 Na3 O30 -0.2(3) . .
O1 Cu2 Na3 Na2 -33.2(3) . 2_655
O3 Cu2 Na3 Na2 -30.6(3) . 2_655
O30 Cu2 Na3 Na2 152.2(3) . 2_655
O28 Cu2 Na3 Na2 152.0(2) . 2_655
O3 Cu2 O1 C1 -2.3(5) . .
O30 Cu2 O1 C1 179.8(5) . .
O28 Cu2 O1 C1 -112(3) . .
Na3 Cu2 O1 C1 175.7(6) . .
O3 Cu2 O1 Na3 -178.0(2) . .
O30 Cu2 O1 Na3 4.1(3) . .
O28 Cu2 O1 Na3 73(3) . .
O39 Na3 O1 C1 102.1(8) . .
O40 Na3 O1 C1 -90.3(8) . .
O14 Na3 O1 C1 5(2) 2_655 .
O47 Na3 O1 C1 1.5(8) 2_655 .
O30 Na3 O1 C1 -177.1(8) . .
Cu2 Na3 O1 C1 -173.8(9) . .
Na2 Na3 O1 C1 -18.8(8) 2_655 .
O39 Na3 O1 Cu2 -84.1(3) . .
O40 Na3 O1 Cu2 83.5(3) . .
O14 Na3 O1 Cu2 178.5(17) 2_655 .
O47 Na3 O1 Cu2 175.3(3) 2_655 .
O30 Na3 O1 Cu2 -3.3(2) . .
Na2 Na3 O1 Cu2 155.03(19) 2_655 .
O15 Cu5 O3 C2 -125.1(4) . .
O6 Cu5 O3 C2 45.8(4) . .
O13 Cu5 O3 C2 -153(3) . .
Na2 Cu5 O3 C2 136.4(4) . .
O15 Cu5 O3 Cu2 33.0(3) . .
O6 Cu5 O3 Cu2 -156.1(3) . .
O13 Cu5 O3 Cu2 5(4) . .
Na2 Cu5 O3 Cu2 -65.4(4) . .
O1 Cu2 O3 C2 -0.5(4) . .
O30 Cu2 O3 C2 53(5) . .
O28 Cu2 O3 C2 175.9(4) . .
Na3 Cu2 O3 C2 -2.2(5) . .
O1 Cu2 O3 Cu5 -158.7(3) . .
O30 Cu2 O3 Cu5 -105(4) . .
O28 Cu2 O3 Cu5 17.7(3) . .
Na3 Cu2 O3 Cu5 -160.5(2) . .
O3 Cu5 O6 C4 -9.8(6) . .
O15 Cu5 O6 C4 115.1(11) . .
O13 Cu5 O6 C4 171.3(6) . .
Na2 Cu5 O6 C4 -138.6(6) . .
O9 Cu1 O7 C5 -0.3(5) . .
O33 Cu1 O7 C5 51(6) . .
O31 Cu1 O7 C5 178.6(5) . .
O33 Cu1 O9 C6 -167.9(4) . .
O31 Cu1 O9 C6 -139(6) . .
O7 Cu1 O9 C6 10.6(4) . .
O33 Cu1 O9 Cu3 20.7(4) . .
O31 Cu1 O9 Cu3 50(6) . .
O7 Cu1 O9 Cu3 -160.7(4) . .
O22 Cu3 O9 C6 -140.2(4) . .
O23 Cu3 O9 C6 -175(4) . .
O11 Cu3 O9 C6 37.9(4) . .
O22 Cu3 O9 Cu1 31.4(4) . .
O23 Cu3 O9 Cu1 -3(4) . .
O11 Cu3 O9 Cu1 -150.6(4) . .
O22 Cu3 O11 C8 179(100) . .
O23 Cu3 O11 C8 -152.8(5) . .
O9 Cu3 O11 C8 25.3(5) . .
O3 Cu5 O13 C9 50(4) . .
O15 Cu5 O13 C9 21.5(5) . .
O6 Cu5 O13 C9 -149.2(5) . .
Na2 Cu5 O13 C9 122.7(5) . .
O3 Cu5 O13 Na2 -73(4) . .
O15 Cu5 O13 Na2 -101.20(19) . .
O6 Cu5 O13 Na2 88.1(2) . .
O49 Na2 O13 C9 -110.2(5) . .
O47 Na2 O13 C9 70.1(5) . .
O46 Na2 O13 C9 169.8(10) . .
O48 Na2 O13 C9 -22.8(5) . .
O45 Na2 O13 C9 157.7(5) . .
Cu5 Na2 O13 C9 -120.9(5) . .
Na3 Na2 O13 C9 43.3(4) 4_464 .
O49 Na2 O13 Cu5 10.7(2) . .
O47 Na2 O13 Cu5 -169.1(2) . .
O46 Na2 O13 Cu5 -69.3(10) . .
O48 Na2 O13 Cu5 98.1(3) . .
O45 Na2 O13 Cu5 -81.4(2) . .
Na3 Na2 O13 Cu5 164.2(2) 4_464 .
O16 Cu8 O15 C10 -7.1(4) . .
O28 Cu8 O15 C10 155.3(4) . .
O27 Cu8 O15 C10 53.9(10) . .
O38 Cu8 O15 C10 -109.7(4) . .
Cu4 Cu8 O15 C10 26.7(4) . .
O16 Cu8 O15 Cu5 -167.4(3) . .
O28 Cu8 O15 Cu5 -5.0(3) . .
O27 Cu8 O15 Cu5 -106.5(8) . .
O38 Cu8 O15 Cu5 89.9(3) . .
Cu4 Cu8 O15 Cu5 -133.7(2) . .
O3 Cu5 O15 C10 158.1(4) . .
O6 Cu5 O15 C10 33.4(12) . .
O13 Cu5 O15 C10 -23.5(4) . .
Na2 Cu5 O15 C10 -72.5(4) . .
O3 Cu5 O15 Cu8 -41.1(3) . .
O6 Cu5 O15 Cu8 -165.8(9) . .
O13 Cu5 O15 Cu8 137.3(3) . .
Na2 Cu5 O15 Cu8 88.3(3) . .
O15 Cu8 O16 C11 31.0(4) . .
O28 Cu8 O16 C11 -59.7(8) . .
O27 Cu8 O16 C11 -138.6(4) . .
O38 Cu8 O16 C11 122.0(4) . .
Cu4 Cu8 O16 C11 -117.5(4) . .
O15 Cu8 O16 Cu7 -109.5(3) . .
O28 Cu8 O16 Cu7 159.8(5) . .
O27 Cu8 O16 Cu7 80.9(3) . .
O38 Cu8 O16 Cu7 -18.5(3) . .
Cu4 Cu8 O16 Cu7 102.0(3) . .
O36 Cu7 O16 C11 -2(6) . .
O18 Cu7 O16 C11 20.6(4) . .
O34 Cu7 O16 C11 -157.5(4) . .
O21 Cu7 O16 C11 127.4(4) . .
Cu6 Cu7 O16 C11 160.2(4) . .
O36 Cu7 O16 Cu8 137(5) . .
O18 Cu7 O16 Cu8 159.4(3) . .
O34 Cu7 O16 Cu8 -18.6(3) . .
O21 Cu7 O16 Cu8 -93.7(3) . .
Cu6 Cu7 O16 Cu8 -60.9(3) . .
O16 Cu7 O18 C12 -9.2(5) . .
O36 Cu7 O18 C12 170.0(5) . .
O34 Cu7 O18 C12 120(4) . .
O21 Cu7 O18 C12 -84.7(5) . .
Cu6 Cu7 O18 C12 -108.8(4) . .
O21 Cu4 O19 C13 -8.2(5) . .
O26 Cu4 O19 C13 178.4(5) . .
O27 Cu4 O19 C13 176(3) . .
Cu8 Cu4 O19 C13 -105.9(5) . .
O56 Na7 O20 C13 -131.0(17) . .
Na7 Na7 O20 C13 -105.5(6) 6 .
O20 Na7 O20 C13 -163.7(6) 6 .
O56 Na7 O20 Na6 82.3(18) . .
Na7 Na7 O20 Na6 107.8(4) 6 .
O20 Na7 O20 Na6 49.7(2) 6 .
O56 Na7 O20 Na6 31.5(18) . 6
Na7 Na7 O20 Na6 57.0(4) 6 6
O20 Na7 O20 Na6 -1.2(3) 6 6
O56 Na7 O20 Na7 -25.5(17) . 6
O20 Na7 O20 Na7 -58.2(3) 6 6
Na6 Na6 O20 C13 120.4(10) 6 .
O24 Na6 O20 C13 -18.7(10) . .
O58 Na6 O20 C13 -96.4(17) . .
O20 Na6 O20 C13 -177.7(10) 6 .
Na6 Na6 O20 Na7 -115.3(3) 6 .
O24 Na6 O20 Na7 105.6(3) . .
O58 Na6 O20 Na7 27.9(15) . .
O20 Na6 O20 Na7 -53.4(3) 6 .
O24 Na6 O20 Na6 -139.1(3) . 6
O58 Na6 O20 Na6 143.2(16) . 6
O20 Na6 O20 Na6 61.9(3) 6 6
Na6 Na6 O20 Na7 -63.0(3) 6 6
O24 Na6 O20 Na7 157.9(3) . 6
O58 Na6 O20 Na7 80.2(15) . 6
O20 Na6 O20 Na7 -1.1(3) 6 6
O22 Cu6 O21 C14 31.1(4) . .
O33 Cu6 O21 C14 -59.8(9) . .
O34 Cu6 O21 C14 -137.4(4) . .
O37 Cu6 O21 C14 125.7(4) . .
Cu7 Cu6 O21 C14 -115.3(4) . .
O22 Cu6 O21 Cu4 -109.8(3) . .
O33 Cu6 O21 Cu4 159.4(6) . .
O34 Cu6 O21 Cu4 81.7(3) . .
O37 Cu6 O21 Cu4 -15.1(3) . .
Cu7 Cu6 O21 Cu4 103.9(3) . .
O22 Cu6 O21 Cu7 146.36(17) . .
O33 Cu6 O21 Cu7 55.5(7) . .
O34 Cu6 O21 Cu7 -22.10(16) . .
O37 Cu6 O21 Cu7 -118.98(15) . .
O19 Cu4 O21 C14 18.1(4) . .
O26 Cu4 O21 C14 77.8(16) . .
O27 Cu4 O21 C14 -162.3(4) . .
Cu8 Cu4 O21 C14 156.7(4) . .
O19 Cu4 O21 Cu6 158.0(3) . .
O26 Cu4 O21 Cu6 -142.2(14) . .
O27 Cu4 O21 Cu6 -22.3(3) . .
Cu8 Cu4 O21 Cu6 -63.3(3) . .
O19 Cu4 O21 Cu7 -108.0(2) . .
O26 Cu4 O21 Cu7 -48.2(16) . .
O27 Cu4 O21 Cu7 71.7(2) . .
Cu8 Cu4 O21 Cu7 30.63(17) . .
O16 Cu7 O21 C14 -125.2(4) . .
O36 Cu7 O21 C14 53.1(4) . .
O18 Cu7 O21 C14 -45.6(4) . .
O34 Cu7 O21 C14 133.3(4) . .
Cu6 Cu7 O21 C14 110.3(4) . .
O16 Cu7 O21 Cu6 124.47(19) . .
O36 Cu7 O21 Cu6 -57.3(2) . .
O18 Cu7 O21 Cu6 -155.94(17) . .
O34 Cu7 O21 Cu6 22.99(16) . .
O16 Cu7 O21 Cu4 -0.58(19) . .
O36 Cu7 O21 Cu4 177.7(2) . .
O18 Cu7 O21 Cu4 79.0(2) . .
O34 Cu7 O21 Cu4 -102.1(2) . .
Cu6 Cu7 O21 Cu4 -125.0(3) . .
O23 Cu3 O22 C15 -19.7(5) . .
O9 Cu3 O22 C15 162.3(5) . .
O11 Cu3 O22 C15 9(3) . .
O23 Cu3 O22 Cu6 138.1(4) . .
O9 Cu3 O22 Cu6 -39.8(4) . .
O11 Cu3 O22 Cu6 167(3) . .
O21 Cu6 O22 C15 -10.8(5) . .
O33 Cu6 O22 C15 154.1(5) . .
O34 Cu6 O22 C15 52.1(11) . .
O37 Cu6 O22 C15 -112.4(5) . .
Cu7 Cu6 O22 C15 24.2(5) . .
O21 Cu6 O22 Cu3 -168.2(4) . .
O33 Cu6 O22 Cu3 -3.3(4) . .
O34 Cu6 O22 Cu3 -105.3(8) . .
O37 Cu6 O22 Cu3 90.2(3) . .
Cu7 Cu6 O22 Cu3 -133.2(3) . .
O22 Cu3 O23 C16 11.8(6) . .
O9 Cu3 O23 C16 46(4) . .
O11 Cu3 O23 C16 -166.1(6) . .
Na6 Na6 O24 C16 -12.0(15) 6 .
O20 Na6 O24 C16 36.6(14) . .
O58 Na6 O24 C16 -157.6(14) . .
O20 Na6 O24 C16 78.3(16) 6 .
Na6 Na6 O24 Na4 -168.4(3) 6 .
O20 Na6 O24 Na4 -119.8(3) . .
O58 Na6 O24 Na4 46.0(3) . .
O20 Na6 O24 Na4 -78.2(7) 6 .
Na6 Na6 O24 Na5 -139.4(4) 6 .
O20 Na6 O24 Na5 -90.8(4) . .
O58 Na6 O24 Na5 75.0(4) . .
O20 Na6 O24 Na5 -49.2(7) 6 .
O29 Na4 O24 C16 7.8(9) 7_645 .
O17 Na4 O24 C16 -138.8(11) 6 .
O58 Na4 O24 C16 153.4(8) . .
O54 Na4 O24 C16 79.2(9) . .
C20 Na4 O24 C16 -13.0(9) 7_645 .
O29 Na4 O24 Na6 172.0(4) 7_645 .
O17 Na4 O24 Na6 25.5(10) 6 .
O58 Na4 O24 Na6 -42.3(3) . .
O54 Na4 O24 Na6 -116.5(4) . .
C20 Na4 O24 Na6 151.3(3) 7_645 .
O29 Na4 O24 Na5 116.5(7) 7_645 .
O17 Na4 O24 Na5 -30.0(9) 6 .
O58 Na4 O24 Na5 -97.8(6) . .
O54 Na4 O24 Na5 -172.0(8) . .
C20 Na4 O24 Na5 95.8(6) 7_645 .
O17 Na5 O24 C16 117.9(9) 6 .
O17 Na5 O24 Na6 -95.7(7) 6 .
O17 Na5 O24 Na4 15.4(5) 6 .
O19 Cu4 O26 C17 -155.3(5) . .
O21 Cu4 O26 C17 145.6(14) . .
O27 Cu4 O26 C17 24.6(4) . .
Cu8 Cu4 O26 C17 65.2(4) . .
O16 Cu8 O27 C18 138.6(4) . .
O15 Cu8 O27 C18 78.3(9) . .
O28 Cu8 O27 C18 -24.2(4) . .
O38 Cu8 O27 C18 -118.3(4) . .
Cu4 Cu8 O27 C18 111.4(4) . .
O16 Cu8 O27 Cu4 27.23(19) . .
O15 Cu8 O27 Cu4 -33.1(9) . .
O28 Cu8 O27 Cu4 -135.6(2) . .
O38 Cu8 O27 Cu4 130.31(18) . .
O19 Cu4 O27 C18 -26(3) . .
O21 Cu4 O27 C18 158.5(3) . .
O26 Cu4 O27 C18 -28.3(4) . .
Cu8 Cu4 O27 C18 -108.6(4) . .
O19 Cu4 O27 Cu8 83(3) . .
O21 Cu4 O27 Cu8 -92.95(19) . .
O26 Cu4 O27 Cu8 80.3(2) . .
O16 Cu8 O28 C19 -81.5(7) . .
O15 Cu8 O28 C19 -170.3(4) . .
O27 Cu8 O28 C19 -2.0(4) . .
O38 Cu8 O28 C19 96.8(4) . .
Cu4 Cu8 O28 C19 -31.8(4) . .
O16 Cu8 O28 Cu2 160.0(5) . .
O15 Cu8 O28 Cu2 71.3(2) . .
O27 Cu8 O28 Cu2 -120.4(2) . .
O38 Cu8 O28 Cu2 -21.6(2) . .
Cu4 Cu8 O28 Cu2 -150.17(12) . .
O1 Cu2 O28 C19 -87(3) . .
O3 Cu2 O28 C19 164.0(4) . .
O30 Cu2 O28 C19 -18.2(4) . .
Na3 Cu2 O28 C19 -18.1(5) . .
O1 Cu2 O28 Cu8 32(3) . .
O3 Cu2 O28 Cu8 -77.0(2) . .
O30 Cu2 O28 Cu8 100.8(2) . .
Na3 Cu2 O28 Cu8 101.0(2) . .
O1 Cu2 O30 C20 -170.1(5) . .
O3 Cu2 O30 C20 137(4) . .
O28 Cu2 O30 C20 13.5(5) . .
Na3 Cu2 O30 C20 -166.4(6) . .
O1 Cu2 O30 Na3 -3.7(2) . .
O3 Cu2 O30 Na3 -57(5) . .
O28 Cu2 O30 Na3 179.9(2) . .
O39 Na3 O30 C20 -109.7(9) . .
O40 Na3 O30 C20 70.3(9) . .
O1 Na3 O30 C20 159.0(9) . .
O14 Na3 O30 C20 -21.3(10) 2_655 .
O47 Na3 O30 C20 156.5(8) 2_655 .
Cu2 Na3 O30 C20 155.9(10) . .
Na2 Na3 O30 C20 93.2(10) 2_655 .
O39 Na3 O30 Cu2 94.4(3) . .
O40 Na3 O30 Cu2 -85.5(3) . .
O1 Na3 O30 Cu2 3.2(2) . .
O14 Na3 O30 Cu2 -177.1(2) 2_655 .
O47 Na3 O30 Cu2 0.6(6) 2_655 .
Na2 Na3 O30 Cu2 -62.6(6) 2_655 .
O9 Cu1 O31 C21 -24(6) . .
O33 Cu1 O31 C21 5.0(5) . .
O7 Cu1 O31 C21 -173.5(5) . .
O9 Cu1 O33 C22 165.8(4) . .
O31 Cu1 O33 C22 -13.2(4) . .
O7 Cu1 O33 C22 114(6) . .
O9 Cu1 O33 Cu6 -77.7(2) . .
O31 Cu1 O33 Cu6 103.3(2) . .
O7 Cu1 O33 Cu6 -129(6) . .
O21 Cu6 O33 C22 -80.2(8) . .
O22 Cu6 O33 C22 -169.3(4) . .
O34 Cu6 O33 C22 -2.0(4) . .
O37 Cu6 O33 C22 94.5(4) . .
Cu7 Cu6 O33 C22 -31.7(4) . .
O21 Cu6 O33 Cu1 161.5(6) . .
O22 Cu6 O33 Cu1 72.3(2) . .
O34 Cu6 O33 Cu1 -120.4(2) . .
O37 Cu6 O33 Cu1 -23.9(2) . .
Cu7 Cu6 O33 Cu1 -150.08(13) . .
O16 Cu7 O34 C23 153.5(4) . .
O36 Cu7 O34 C23 -25.6(4) . .
O18 Cu7 O34 C23 24(4) . .
O21 Cu7 O34 C23 -131.0(4) . .
Cu6 Cu7 O34 C23 -108.8(4) . .
O16 Cu7 O34 Cu6 -97.7(2) . .
O36 Cu7 O34 Cu6 83.2(2) . .
O18 Cu7 O34 Cu6 133(4) . .
O21 Cu7 O34 Cu6 -22.21(15) . .
O21 Cu6 O34 C23 140.0(4) . .
O22 Cu6 O34 C23 77.8(9) . .
O33 Cu6 O34 C23 -25.3(4) . .
O37 Cu6 O34 C23 -117.7(4) . .
Cu7 Cu6 O34 C23 112.1(4) . .
O21 Cu6 O34 Cu7 27.89(19) . .
O22 Cu6 O34 Cu7 -34.3(9) . .
O33 Cu6 O34 Cu7 -137.4(2) . .
O37 Cu6 O34 Cu7 130.21(19) . .
O16 Cu7 O36 C24 -140(5) . .
O18 Cu7 O36 C24 -162.7(4) . .
O34 Cu7 O36 C24 15.4(4) . .
O21 Cu7 O36 C24 90.8(4) . .
Cu6 Cu7 O36 C24 57.5(4) . .
O44 Na1 O45 Na2 -133.2(4) . .
O50 Na1 O45 Na2 45.9(4) . .
O43 Na1 O45 Na2 -3.2(11) . .
O42 Na1 O45 Na2 -52.1(4) . .
O41 Na1 O45 Na2 142.4(3) . .
O49 Na2 O45 Na1 -153.1(3) . .
O47 Na2 O45 Na1 5.5(4) . .
O46 Na2 O45 Na1 108.2(4) . .
O48 Na2 O45 Na1 -83(5) . .
O13 Na2 O45 Na1 -75.8(3) . .
Cu5 Na2 O45 Na1 -110.4(3) . .
Na3 Na2 O45 Na1 -18.2(4) 4_464 .
O49 Na2 O47 Na3 -53.3(9) . 4_464
O46 Na2 O47 Na3 147.0(4) . 4_464
O48 Na2 O47 Na3 46.4(4) . 4_464
O45 Na2 O47 Na3 -130.0(4) . 4_464
O13 Na2 O47 Na3 -52.6(3) . 4_464
Cu5 Na2 O47 Na3 -59.1(4) . 4_464
O29 Na4 O54 O52 125(2) 7_645 .
O17 Na4 O54 O52 -139(2) 6 .
O58 Na4 O54 O52 -53(2) . .
O24 Na4 O54 O52 27(2) . .
C20 Na4 O54 O52 128(2) 7_645 .
Na7 Na7 O56 Na8 -160.1(7) 6 .
O20 Na7 O56 Na8 -136(2) . .
O20 Na7 O56 Na8 -104.8(6) 6 .
O57 Na8 O56 Na7 -117.7(6) . .
Na6 Na6 O58 Na4 164.9(4) 6 .
O24 Na6 O58 Na4 -48.6(3) . .
O20 Na6 O58 Na4 26.9(15) . .
O20 Na6 O58 Na4 105.2(3) 6 .
O29 Na4 O58 Na6 146.1(7) 7_645 .
O17 Na4 O58 Na6 -119.4(3) 6 .
O24 Na4 O58 Na6 39.8(3) . .
O54 Na4 O58 Na6 150.5(4) . .
C20 Na4 O58 Na6 151.5(16) 7_645 .
Cu2 O1 C1 O2 -179.7(6) . .
Na3 O1 C1 O2 -6.3(13) . .
Cu2 O1 C1 C2 4.3(8) . .
Na3 O1 C1 C2 177.7(5) . .
Cu5 O3 C2 C3 -73.1(6) . .
Cu2 O3 C2 C3 124.6(5) . .
Cu5 O3 C2 C1 165.0(4) . .
Cu2 O3 C2 C1 2.6(6) . .
O2 C1 C2 O3 179.1(6) . .
O1 C1 C2 O3 -4.6(9) . .
O2 C1 C2 C3 54.8(9) . .
O1 C1 C2 C3 -128.9(7) . .
O3 C2 C3 O4 -66.5(8) . .
C1 C2 C3 O4 56.6(8) . .
O3 C2 C3 C4 54.7(8) . .
C1 C2 C3 C4 177.7(6) . .
Cu5 O6 C4 O5 -179.8(6) . .
Cu5 O6 C4 C3 -3.5(10) . .
O4 C3 C4 O5 -72.0(8) . .
C2 C3 C4 O5 162.4(7) . .
O4 C3 C4 O6 111.3(7) . .
C2 C3 C4 O6 -14.2(10) . .
Cu1 O7 C5 O8 -174.7(6) . .
Cu1 O7 C5 C6 -9.5(8) . .
Cu1 O9 C6 C7 110.8(5) . .
Cu3 O9 C6 C7 -75.7(6) . .
Cu1 O9 C6 C5 -17.0(7) . .
Cu3 O9 C6 C5 156.6(4) . .
O8 C5 C6 O9 -176.7(6) . .
O7 C5 C6 O9 17.5(9) . .
O8 C5 C6 C7 55.8(9) . .
O7 C5 C6 C7 -109.9(7) . .
O9 C6 C7 O10 -72.4(8) . .
C5 C6 C7 O10 52.6(8) . .
O9 C6 C7 C8 44.0(8) . .
C5 C6 C7 C8 169.0(6) . .
Cu3 O11 C8 O12 123.4(7) . .
Cu3 O11 C8 C7 -60.3(7) . .
O10 C7 C8 O12 -33.0(9) . .
C6 C7 C8 O12 -156.0(7) . .
O10 C7 C8 O11 150.6(6) . .
C6 C7 C8 O11 27.6(9) . .
Na3 O14 C9 O13 60.8(9) 4_464 .
Na3 O14 C9 C10 -118.7(6) 4_464 .
Cu5 O13 C9 O14 166.1(6) . .
Na2 O13 C9 O14 -83.1(8) . .
Cu5 O13 C9 C10 -14.5(7) . .
Na2 O13 C9 C10 96.4(6) . .
Cu8 O15 C10 C11 -17.7(6) . .
Cu5 O15 C10 C11 146.5(4) . .
Cu8 O15 C10 C9 -142.6(4) . .
Cu5 O15 C10 C9 21.6(6) . .
O14 C9 C10 O15 174.8(6) . .
O13 C9 C10 O15 -4.7(8) . .
O14 C9 C10 C11 52.8(9) . .
O13 C9 C10 C11 -126.7(6) . .
Cu8 O16 C11 C10 -47.2(5) . .
Cu7 O16 C11 C10 100.2(5) . .
Cu8 O16 C11 C12 -173.8(4) . .
Cu7 O16 C11 C12 -26.4(6) . .
O15 C10 C11 O16 41.7(6) . .
C9 C10 C11 O16 164.8(5) . .
O15 C10 C11 C12 162.0(5) . .
C9 C10 C11 C12 -74.9(7) . .
Na4 O17 C12 O18 -17.1(10) 6 .
Na5 O17 C12 O18 -55.5(9) 6 .
Na4 O17 C12 C11 155.9(5) 6 .
Na5 O17 C12 C11 117.5(7) 6 .
Cu7 O18 C12 O17 169.7(5) . .
Cu7 O18 C12 C11 -3.9(7) . .
O16 C11 C12 O17 -153.8(6) . .
C10 C11 C12 O17 86.8(8) . .
O16 C11 C12 O18 19.6(8) . .
C10 C11 C12 O18 -99.8(7) . .
Na7 O20 C13 O19 47.6(10) . .
Na6 O20 C13 O19 163.4(7) . .
Na6 O20 C13 O19 -108.4(9) 6 .
Na7 O20 C13 O19 -12.9(11) 6 .
Na7 O20 C13 C14 -136.7(7) . .
Na6 O20 C13 C14 -20.9(14) . .
Na6 O20 C13 C14 67.3(10) 6 .
Na7 O20 C13 C14 162.8(6) 6 .
Cu4 O19 C13 O20 172.6(7) . .
Cu4 O19 C13 C14 -3.2(9) . .
Cu6 O21 C14 C13 -168.8(5) . .
Cu4 O21 C14 C13 -23.0(7) . .
Cu7 O21 C14 C13 96.8(6) . .
Cu6 O21 C14 C15 -42.6(6) . .
Cu4 O21 C14 C15 103.3(5) . .
Cu7 O21 C14 C15 -136.9(5) . .
O20 C13 C14 O21 -158.9(7) . .
O19 C13 C14 O21 17.1(9) . .
O20 C13 C14 C15 81.6(10) . .
O19 C13 C14 C15 -102.4(8) . .
Cu3 O22 C15 C16 22.8(7) . .
Cu6 O22 C15 C16 -139.0(5) . .
Cu3 O22 C15 C14 151.7(4) . .
Cu6 O22 C15 C14 -10.1(7) . .
O21 C14 C15 O22 33.5(7) . .
C13 C14 C15 O22 153.4(6) . .
O21 C14 C15 C16 157.7(6) . .
C13 C14 C15 C16 -82.5(9) . .
Na6 O24 C16 O23 142.7(10) . .
Na4 O24 C16 O23 -69.5(13) . .
Na5 O24 C16 O23 -112.1(10) . .
Na6 O24 C16 C15 -37.2(19) . .
Na4 O24 C16 C15 110.5(9) . .
Na5 O24 C16 C15 67.9(12) . .
Cu3 O23 C16 O24 178.8(8) . .
Cu3 O23 C16 C15 -1.3(10) . .
O22 C15 C16 O24 165.8(8) . .
C14 C15 C16 O24 41.0(12) . .
O22 C15 C16 O23 -14.1(11) . .
C14 C15 C16 O23 -138.9(8) . .
Cu4 O26 C17 O25 164.0(6) . .
Cu4 O26 C17 C18 -15.1(7) . .
Cu8 O27 C18 C19 45.2(5) . .
Cu4 O27 C18 C19 150.2(4) . .
Cu8 O27 C18 C17 -77.8(5) . .
Cu4 O27 C18 C17 27.2(5) . .
O25 C17 C18 O27 172.0(6) . .
O26 C17 C18 O27 -8.9(8) . .
O25 C17 C18 C19 50.1(8) . .
O26 C17 C18 C19 -130.8(6) . .
Cu8 O28 C19 C18 26.9(6) . .
Cu2 O28 C19 C18 143.1(4) . .
Cu8 O28 C19 C20 -97.0(5) . .
Cu2 O28 C19 C20 19.2(6) . .
O27 C18 C19 O28 -49.2(7) . .
C17 C18 C19 O28 73.1(7) . .
O27 C18 C19 C20 74.1(7) . .
C17 C18 C19 C20 -163.6(6) . .
Na4 O29 C20 O30 -89.1(8) 7_655 .
Na4 O29 C20 C19 93.1(7) 7_655 .
Cu2 O30 C20 O29 176.5(6) . .
Na3 O30 C20 O29 22.8(13) . .
Cu2 O30 C20 C19 -5.6(8) . .
Na3 O30 C20 C19 -159.4(6) . .
Cu2 O30 C20 Na4 132.0(3) . 7_655
Na3 O30 C20 Na4 -21.7(10) . 7_655
O28 C19 C20 O29 168.3(6) . .
C18 C19 C20 O29 46.4(9) . .
O28 C19 C20 O30 -9.5(8) . .
C18 C19 C20 O30 -131.4(6) . .
O28 C19 C20 Na4 -145.4(4) . 7_655
C18 C19 C20 Na4 92.7(6) . 7_655
Cu1 O31 C21 O32 -179.3(6) . .
Cu1 O31 C21 C22 4.6(8) . .
Cu1 O33 C22 C23 142.7(4) . .
Cu6 O33 C22 C23 27.5(6) . .
Cu1 O33 C22 C21 18.0(6) . .
Cu6 O33 C22 C21 -97.2(5) . .
O32 C21 C22 O33 168.7(6) . .
O31 C21 C22 O33 -15.1(8) . .
O32 C21 C22 C23 46.0(9) . .
O31 C21 C22 C23 -137.8(6) . .
Cu7 O34 C23 C22 149.6(4) . .
Cu6 O34 C23 C22 46.3(5) . .
Cu7 O34 C23 C24 29.8(6) . .
Cu6 O34 C23 C24 -73.5(5) . .
O33 C22 C23 O34 -50.9(7) . .
C21 C22 C23 O34 71.7(7) . .
O33 C22 C23 C24 69.5(7) . .
C21 C22 C23 C24 -167.9(6) . .
Cu7 O36 C24 O35 173.9(5) . .
Cu7 O36 C24 C23 -2.3(7) . .
O34 C23 C24 O35 164.9(6) . .
C22 C23 C24 O35 45.4(8) . .
O34 C23 C24 O36 -19.0(7) . .
C22 C23 C24 O36 -138.4(6) . .
